data_4505770
loop_
_publ_author_name
'Atwood, Jerry L.'
'Barbour, Leonard J.'
'Raston, Colin L.'

_publ_section_title
;
 Supramolecular Organization of C60into Linear Columns of Five-Fold,
 Z-Shaped Strands
;
_journal_issue 1
_journal_name_full 'Crystal Growth &amp; Design'
_journal_page_first 3
_journal_paper_doi 10.1021/cg0155494
_journal_volume 2
_journal_year 2002
_chemical_formula_sum 'C454 H136 O20'
_chemical_formula_weight 5909.63
_chemical_name_systematic
; 
 ? 
;
_space_group_IT_number 14
_symmetry_cell_setting monoclinic
_symmetry_space_group_name_Hall '-P 2ybc'
_symmetry_space_group_name_H-M 'P 1 21/c 1'
_atom_sites_solution_hydrogens geom
_atom_sites_solution_primary direct
_atom_sites_solution_secondary difmap
_audit_creation_method SHELXL-97
_cell_angle_alpha 90.00
_cell_angle_beta 90.038(2)
_cell_angle_gamma 90.00
_cell_formula_units_Z 4
_cell_length_a 20.7389(17)
_cell_length_b 37.858(3)
_cell_length_c 31.463(3)
_cell_measurement_temperature 173(2)
_cell_volume 24703(4)
_computing_structure_refinement 'SHELXL-97 (Sheldrick, 1997)'
_computing_structure_solution 'SHELXS-97 (Sheldrick, 1990)'
_diffrn_ambient_temperature 173(2)
_diffrn_measured_fraction_theta_full 0.977
_diffrn_measured_fraction_theta_max 0.977
_diffrn_radiation_monochromator graphite
_diffrn_radiation_source 'fine-focus sealed tube'
_diffrn_radiation_type CuK\a
_diffrn_radiation_wavelength 1.54178
_diffrn_reflns_av_R_equivalents 0.0237
_diffrn_reflns_av_sigmaI/netI 0.0200
_diffrn_reflns_limit_h_max 20
_diffrn_reflns_limit_h_min -20
_diffrn_reflns_limit_k_max 36
_diffrn_reflns_limit_k_min -37
_diffrn_reflns_limit_l_max 30
_diffrn_reflns_limit_l_min -30
_diffrn_reflns_number 81378
_diffrn_reflns_theta_full 49.50
_diffrn_reflns_theta_max 49.50
_diffrn_reflns_theta_min 1.83
_exptl_absorpt_coefficient_mu 0.761
_exptl_absorpt_correction_T_max 0.8627
_exptl_absorpt_correction_T_min 0.8039
_exptl_crystal_density_diffrn 1.589
_exptl_crystal_density_method 'not measured'
_exptl_crystal_F_000 12080
_exptl_crystal_size_max 0.30
_exptl_crystal_size_mid 0.25
_exptl_crystal_size_min 0.20
_refine_diff_density_max 1.699
_refine_diff_density_min -0.866
_refine_diff_density_rms 0.201
_refine_ls_extinction_method none
_refine_ls_goodness_of_fit_ref 3.308
_refine_ls_hydrogen_treatment mixed
_refine_ls_matrix_type full
_refine_ls_number_parameters 3373
_refine_ls_number_reflns 24276
_refine_ls_number_restraints 3784
_refine_ls_restrained_S_all 3.492
_refine_ls_R_factor_all 0.2153
_refine_ls_R_factor_gt 0.2086
_refine_ls_shift/su_max 0.545
_refine_ls_shift/su_mean 0.102
_refine_ls_structure_factor_coef Fsqd
_refine_ls_weighting_details 'calc w=1/[\s^2^(Fo^2^)+(0.2000P)^2^+0.0000P] where P=(Fo^2^+2Fc^2^)/3'
_refine_ls_weighting_scheme calc
_refine_ls_wR_factor_gt 0.5569
_refine_ls_wR_factor_ref 0.5718
_reflns_number_gt 22873
_reflns_number_total 24276
_reflns_threshold_expression >2sigma(I)
_cod_data_source_file cg0155494_s1.cif
_cod_data_source_block e:\xray\bruker\publish\bcu\ful
_cod_original_sg_symbol_H-M P21/c
_cod_database_code 4505770

loop_
_symmetry_equiv_pos_as_xyz
'x, y, z'
'-x, y+1/2, -z+1/2'
'-x, -y, -z'
'x, -y-1/2, z-1/2'

loop_
_atom_site_label
_atom_site_type_symbol
_atom_site_fract_x
_atom_site_fract_y
_atom_site_fract_z
_atom_site_U_iso_or_equiv
_atom_site_adp_type
_atom_site_occupancy
_atom_site_symmetry_multiplicity
_atom_site_calc_flag
_atom_site_refinement_flags
_atom_site_disorder_assembly
_atom_site_disorder_group
O1AA O 0.2531(4) 0.1370(2) 0.1500(3) 0.040(3) Uani 1 1 d D . .
H1AA H 0.2900 0.1282 0.1523 0.049 Uiso 1 1 calc RD . .
C1AA C 0.2544(7) 0.1703(3) 0.1635(4) 0.023(3) Uani 1 1 d U . .
C2AA C 0.1955(7) 0.1888(4) 0.1673(5) 0.029(3) Uani 1 1 d U . .
C3AA C 0.1967(8) 0.2222(4) 0.1815(5) 0.033(3) Uani 1 1 d U . .
H3AA H 0.1570 0.2340 0.1866 0.039 Uiso 1 1 calc R . .
C4AA C 0.2550(8) 0.2403(4) 0.1892(4) 0.034(3) Uani 1 1 d U . .
H4AA H 0.2557 0.2638 0.2000 0.041 Uiso 1 1 calc R . .
C5AA C 0.3097(8) 0.2225(4) 0.1804(5) 0.034(3) Uani 1 1 d U . .
H5AA H 0.3491 0.2350 0.1837 0.041 Uiso 1 1 calc R . .
C6AA C 0.3139(7) 0.1869(4) 0.1667(4) 0.028(3) Uani 1 1 d U . .
C7AA C 0.3775(7) 0.1698(4) 0.1552(5) 0.030(3) Uani 1 1 d U . .
H7A1 H 0.4064 0.1881 0.1434 0.036 Uiso 1 1 calc R . .
H7A2 H 0.3696 0.1522 0.1325 0.036 Uiso 1 1 calc R . .
O1AB O 0.3648(4) 0.0965(2) 0.1727(3) 0.032(2) Uani 1 1 d D . .
H1AB H 0.3672 0.0752 0.1801 0.039 Uiso 1 1 calc RD . .
C1AB C 0.4042(8) 0.1149(4) 0.1947(5) 0.030(3) Uani 1 1 d U . .
C2AB C 0.4120(7) 0.1515(4) 0.1915(4) 0.023(3) Uani 1 1 d U . .
C3AB C 0.4522(7) 0.1696(4) 0.2172(4) 0.026(3) Uani 1 1 d U . .
H3AB H 0.4555 0.1944 0.2134 0.031 Uiso 1 1 calc R . .
C4AB C 0.4900(7) 0.1536(4) 0.2497(5) 0.029(3) Uani 1 1 d U . .
H4AB H 0.5144 0.1668 0.2698 0.035 Uiso 1 1 calc R . .
C5AB C 0.4878(7) 0.1157(4) 0.2491(5) 0.031(3) Uani 1 1 d U . .
H5AB H 0.5166 0.1032 0.2671 0.037 Uiso 1 1 calc R . .
C6AB C 0.4487(7) 0.0976(4) 0.2252(5) 0.029(3) Uani 1 1 d U . .
C7AB C 0.4482(7) 0.0566(4) 0.2232(5) 0.026(3) Uani 1 1 d U . .
H7A3 H 0.4308 0.0492 0.1953 0.031 Uiso 1 1 calc R . .
H7A4 H 0.4933 0.0480 0.2250 0.031 Uiso 1 1 calc R . .
O1AC O 0.3203(4) 0.0329(2) 0.2088(3) 0.033(3) Uani 1 1 d D . .
H1AC H 0.2836 0.0237 0.2065 0.039 Uiso 1 1 calc RD . .
C1AC C 0.3448(7) 0.0256(4) 0.2477(5) 0.029(3) Uani 1 1 d U . .
C2AC C 0.4093(7) 0.0388(4) 0.2577(5) 0.026(3) Uani 1 1 d U . .
C3AC C 0.4311(7) 0.0315(4) 0.2971(5) 0.029(3) Uani 1 1 d U . .
H3AC H 0.4718 0.0411 0.3047 0.035 Uiso 1 1 calc R . .
C4AC C 0.4002(7) 0.0115(4) 0.3275(5) 0.030(3) Uani 1 1 d U . .
H4AC H 0.4190 0.0075 0.3546 0.036 Uiso 1 1 calc R . .
C5AC C 0.3399(7) -0.0026(3) 0.3168(5) 0.025(3) Uani 1 1 d U . .
H5AC H 0.3162 -0.0161 0.3368 0.030 Uiso 1 1 calc R . .
C6AC C 0.3158(7) 0.0036(4) 0.2767(5) 0.030(3) Uani 1 1 d U . .
C7AC C 0.2547(7) -0.0161(3) 0.2635(5) 0.030(3) Uani 1 1 d U . .
H7A5 H 0.2549 -0.0399 0.2767 0.036 Uiso 1 1 calc R . .
H7A6 H 0.2549 -0.0193 0.2323 0.036 Uiso 1 1 calc R . .
O1AD O 0.1839(4) 0.0312(2) 0.2090(3) 0.036(3) Uani 1 1 d D . .
H1AD H 0.1582 0.0439 0.1951 0.043 Uiso 1 1 calc RD . .
C1AD C 0.1606(7) 0.0256(4) 0.2472(5) 0.029(3) Uani 1 1 d U . .
C2AD C 0.1925(7) 0.0033(4) 0.2764(5) 0.032(3) Uani 1 1 d U . .
C3AD C 0.1618(7) -0.0011(4) 0.3161(5) 0.027(3) Uani 1 1 d U . .
H3AD H 0.1826 -0.0157 0.3365 0.033 Uiso 1 1 calc R . .
C4AD C 0.1062(7) 0.0135(4) 0.3272(5) 0.025(3) Uani 1 1 d U . .
H4AD H 0.0895 0.0109 0.3551 0.031 Uiso 1 1 calc R . .
C5AD C 0.0734(7) 0.0329(4) 0.2964(5) 0.027(3) Uani 1 1 d U . .
H5AD H 0.0326 0.0426 0.3035 0.033 Uiso 1 1 calc R . .
C6AD C 0.0964(7) 0.0384(4) 0.2571(5) 0.027(3) Uani 1 1 d U . .
C7AD C 0.0574(8) 0.0565(4) 0.2239(5) 0.034(3) Uani 1 1 d U . .
H7A7 H 0.0119 0.0494 0.2281 0.041 Uiso 1 1 calc R . .
H7A8 H 0.0710 0.0471 0.1960 0.041 Uiso 1 1 calc R . .
O1AE O 0.1431(4) 0.0949(2) 0.1716(3) 0.038(3) Uani 1 1 d D . .
H1AE H 0.1700 0.1084 0.1601 0.046 Uiso 1 1 calc RD . .
C1AE C 0.0978(8) 0.1157(4) 0.1966(5) 0.036(3) Uani 1 1 d U . .
C2AE C 0.0592(7) 0.0961(4) 0.2211(5) 0.033(3) Uani 1 1 d U . .
C3AE C 0.0149(8) 0.1165(4) 0.2481(5) 0.038(3) Uani 1 1 d U . .
H3AE H -0.0126 0.1049 0.2678 0.046 Uiso 1 1 calc R . .
C4AE C 0.0142(8) 0.1522(5) 0.2444(6) 0.047(3) Uani 1 1 d U . .
H4AE H -0.0134 0.1656 0.2624 0.056 Uiso 1 1 calc R . .
C5AE C 0.0524(8) 0.1696(5) 0.2151(5) 0.042(3) Uani 1 1 d U . .
H5AE H 0.0486 0.1945 0.2120 0.050 Uiso 1 1 calc R . .
C6AE C 0.0959(8) 0.1514(4) 0.1905(5) 0.034(3) Uani 1 1 d U . .
C7AE C 0.1305(8) 0.1712(4) 0.1561(5) 0.032(3) Uani 1 1 d U . .
H7A9 H 0.1011 0.1898 0.1455 0.039 Uiso 1 1 calc R . .
H7AX H 0.1381 0.1546 0.1323 0.039 Uiso 1 1 calc R . .
O1BA O 0.2515(4) 0.3114(2) 0.5511(3) 0.028(2) Uani 1 1 d D . .
H1BA H 0.2901 0.3097 0.5590 0.033 Uiso 1 1 calc RD . .
C1BA C 0.2496(7) 0.3209(3) 0.5098(4) 0.022(3) Uani 1 1 d U . .
C2BA C 0.3080(6) 0.3260(3) 0.4895(4) 0.017(2) Uani 1 1 d U . .
C3BA C 0.3069(7) 0.3343(4) 0.4480(5) 0.028(3) Uani 1 1 d U . .
H3BA H 0.3472 0.3383 0.4345 0.034 Uiso 1 1 calc R . .
C4BA C 0.2527(8) 0.3373(4) 0.4236(5) 0.034(3) Uani 1 1 d U . .
H4BA H 0.2554 0.3407 0.3937 0.041 Uiso 1 1 calc R . .
C5BA C 0.1923(7) 0.3352(4) 0.4445(5) 0.028(3) Uani 1 1 d U . .
H5BA H 0.1533 0.3398 0.4297 0.033 Uiso 1 1 calc R . .
C6BA C 0.1921(7) 0.3257(4) 0.4898(5) 0.029(3) Uani 1 1 d U . .
C7BA C 0.1257(7) 0.3253(4) 0.5110(5) 0.027(3) Uani 1 1 d U . .
H7B1 H 0.1312 0.3313 0.5414 0.032 Uiso 1 1 calc R . .
H7B2 H 0.0990 0.3440 0.4979 0.032 Uiso 1 1 calc R . .
O1BB O 0.1379(4) 0.27113(19) 0.5732(3) 0.022(2) Uani 1 1 d D . .
H1BB H 0.1678 0.2849 0.5662 0.026 Uiso 1 1 calc RD . .
C1BB C 0.0963(6) 0.2673(3) 0.5401(5) 0.022(3) Uani 1 1 d U . .
C2BB C 0.0900(6) 0.2912(4) 0.5080(5) 0.025(3) Uani 1 1 d U . .
C3BB C 0.0495(7) 0.2865(4) 0.4773(5) 0.032(3) Uani 1 1 d U . .
H3BB H 0.0449 0.3040 0.4560 0.039 Uiso 1 1 calc R . .
C4BB C 0.0122(7) 0.2558(4) 0.4752(5) 0.031(3) Uani 1 1 d U . .
H4BB H -0.0149 0.2518 0.4513 0.038 Uiso 1 1 calc R . .
C5BB C 0.0145(7) 0.2313(4) 0.5071(5) 0.028(3) Uani 1 1 d U . .
H5BB H -0.0121 0.2109 0.5059 0.034 Uiso 1 1 calc R . .
C6BB C 0.0537(6) 0.2361(4) 0.5395(5) 0.024(3) Uani 1 1 d U . .
C7BB C 0.0536(7) 0.2124(4) 0.5786(5) 0.029(3) Uani 1 1 d U . .
H7B3 H 0.0086 0.2049 0.5837 0.035 Uiso 1 1 calc R . .
H7B4 H 0.0669 0.2270 0.6032 0.035 Uiso 1 1 calc R . .
O1BC O 0.1832(4) 0.2086(2) 0.6100(3) 0.035(3) Uani 1 1 d D . .
H1BC H 0.1580 0.2255 0.6055 0.042 Uiso 1 1 calc RD . .
C1BC C 0.1569(7) 0.1792(4) 0.5963(4) 0.023(3) Uani 1 1 d U . .
C2BC C 0.0953(7) 0.1799(4) 0.5781(5) 0.028(3) Uani 1 1 d U . .
C3BC C 0.0682(7) 0.1489(4) 0.5627(5) 0.028(3) Uani 1 1 d U . .
H3BC H 0.0262 0.1494 0.5506 0.034 Uiso 1 1 calc R . .
C4BC C 0.1024(7) 0.1168(4) 0.5647(5) 0.032(3) Uani 1 1 d U . .
H4BC H 0.0860 0.0956 0.5525 0.039 Uiso 1 1 calc R . .
C5BC C 0.1635(7) 0.1179(4) 0.5864(4) 0.028(3) Uani 1 1 d U . .
H5BC H 0.1868 0.0964 0.5894 0.034 Uiso 1 1 calc R . .
C6BC C 0.1888(7) 0.1470(4) 0.6023(4) 0.023(3) Uani 1 1 d U . .
C7BC C 0.2501(7) 0.1465(3) 0.6282(4) 0.021(3) Uani 1 1 d U . .
H7B5 H 0.2480 0.1660 0.6490 0.025 Uiso 1 1 calc R . .
H7B6 H 0.2512 0.1241 0.6446 0.025 Uiso 1 1 calc R . .
O1BD O 0.3189(4) 0.2101(2) 0.6135(3) 0.033(3) Uani 1 1 d D . .
H1BD H 0.2811 0.2065 0.6220 0.039 Uiso 1 1 calc RD . .
C1BD C 0.3441(7) 0.1795(3) 0.5981(4) 0.017(3) Uani 1 1 d U . .
C2BD C 0.3134(6) 0.1497(3) 0.6040(4) 0.018(2) Uani 1 1 d U . .
C3BD C 0.3416(7) 0.1160(3) 0.5896(4) 0.022(3) Uani 1 1 d U . .
H3BD H 0.3204 0.0941 0.5943 0.026 Uiso 1 1 calc R . .
C4BD C 0.3992(7) 0.1178(4) 0.5694(4) 0.024(3) Uani 1 1 d U . .
H4BD H 0.4159 0.0974 0.5558 0.028 Uiso 1 1 calc R . .
C5BD C 0.4354(7) 0.1501(4) 0.5680(4) 0.023(3) Uani 1 1 d U . .
H5BD H 0.4785 0.1500 0.5579 0.028 Uiso 1 1 calc R . .
C6BD C 0.4082(7) 0.1806(3) 0.5812(4) 0.019(2) Uani 1 1 d U . .
C7BD C 0.4482(7) 0.2147(3) 0.5842(4) 0.019(3) Uani 1 1 d U . .
H7B7 H 0.4325 0.2283 0.6090 0.022 Uiso 1 1 calc R . .
H7B8 H 0.4934 0.2080 0.5902 0.022 Uiso 1 1 calc R . .
O1BE O 0.3616(4) 0.2729(2) 0.5743(3) 0.034(3) Uani 1 1 d D . .
H1BE H 0.3614 0.2557 0.5912 0.041 Uiso 1 1 calc RD . .
C1BE C 0.4051(7) 0.2671(3) 0.5436(4) 0.022(3) Uani 1 1 d U . .
C2BE C 0.4485(7) 0.2394(4) 0.5462(4) 0.023(3) Uani 1 1 d U . .
C3BE C 0.4920(7) 0.2334(4) 0.5117(4) 0.024(3) Uani 1 1 d U . .
H3BE H 0.5188 0.2131 0.5114 0.029 Uiso 1 1 calc R . .
C4BE C 0.4948(7) 0.2576(4) 0.4784(5) 0.025(3) Uani 1 1 d U . .
H4BE H 0.5240 0.2535 0.4557 0.031 Uiso 1 1 calc R . .
C5BE C 0.4559(6) 0.2880(4) 0.4773(5) 0.023(3) Uani 1 1 d U . .
H5BE H 0.4583 0.3042 0.4544 0.027 Uiso 1 1 calc R . .
C6BE C 0.4110(7) 0.2936(3) 0.5133(4) 0.022(3) Uani 1 1 d U . .
C7BE C 0.3717(7) 0.3267(3) 0.5136(5) 0.022(3) Uani 1 1 d U . .
H7B9 H 0.3984 0.3460 0.5018 0.026 Uiso 1 1 calc R . .
H7BX H 0.3624 0.3328 0.5436 0.026 Uiso 1 1 calc R . .
O1CA O 0.3194(5) 0.6634(3) 0.3842(3) 0.053(3) Uani 1 1 d D . .
H1CA H 0.3122 0.6551 0.3599 0.063 Uiso 1 1 calc RD . .
C1CA C 0.3731(8) 0.6481(4) 0.4006(6) 0.042(3) Uani 1 1 d U . .
C2CA C 0.3943(8) 0.6608(4) 0.4393(5) 0.040(3) Uani 1 1 d U . .
C3CA C 0.4521(8) 0.6454(4) 0.4553(7) 0.048(3) Uani 1 1 d U . .
H3CA H 0.4697 0.6514 0.4822 0.057 Uiso 1 1 calc R . .
C4CA C 0.4834(10) 0.6188(5) 0.4257(7) 0.061(4) Uani 1 1 d U . .
H4CA H 0.5205 0.6071 0.4364 0.073 Uiso 1 1 calc R . .
C5CA C 0.4664(9) 0.6104(5) 0.3895(6) 0.050(4) Uani 1 1 d U . .
H5CA H 0.4897 0.5942 0.3724 0.060 Uiso 1 1 calc R . .
C6CA C 0.4114(9) 0.6265(5) 0.3763(6) 0.046(3) Uani 1 1 d U . .
C7CA C 0.3883(9) 0.6189(4) 0.3295(5) 0.042(3) Uani 1 1 d U . .
H7C1 H 0.3651 0.6402 0.3195 0.051 Uiso 1 1 calc R . .
H7C2 H 0.4274 0.6166 0.3117 0.051 Uiso 1 1 calc R . .
O1CB O 0.2523(4) 0.6254(3) 0.3208(3) 0.044(3) Uani 1 1 d D . .
H1CB H 0.2125 0.6249 0.3159 0.052 Uiso 1 1 calc RD . .
C1CB C 0.2791(8) 0.5917(4) 0.3130(5) 0.037(3) Uani 1 1 d U . .
C2CB C 0.3455(8) 0.5872(4) 0.3198(5) 0.038(3) Uani 1 1 d U . .
C3CB C 0.3701(9) 0.5552(4) 0.3128(5) 0.040(3) Uani 1 1 d U . .
H3CB H 0.4153 0.5521 0.3160 0.049 Uiso 1 1 calc R . .
C4CB C 0.3329(8) 0.5259(4) 0.3011(5) 0.037(3) Uani 1 1 d U . .
H4CB H 0.3510 0.5029 0.2998 0.045 Uiso 1 1 calc R . .
C5CB C 0.2661(8) 0.5322(4) 0.2912(5) 0.039(3) Uani 1 1 d U . .
H5CB H 0.2396 0.5136 0.2806 0.047 Uiso 1 1 calc R . .
C6CB C 0.2412(8) 0.5655(4) 0.2973(5) 0.033(3) Uani 1 1 d U . .
C7CB C 0.1701(8) 0.5717(4) 0.2860(5) 0.034(3) Uani 1 1 d U . .
H7C3 H 0.1652 0.5965 0.2768 0.041 Uiso 1 1 calc R . .
H7C4 H 0.1593 0.5565 0.2613 0.041 Uiso 1 1 calc R . .
O1CC O 0.1204(4) 0.6246(3) 0.3410(3) 0.039(3) Uani 1 1 d D . .
H1CC H 0.1006 0.6374 0.3585 0.047 Uiso 1 1 calc RD . .
C1CC C 0.0982(8) 0.5904(4) 0.3443(5) 0.032(3) Uani 1 1 d U . .
C2CC C 0.1215(8) 0.5647(4) 0.3203(5) 0.036(3) Uani 1 1 d U . .
C3CC C 0.0945(8) 0.5304(4) 0.3250(5) 0.038(3) Uani 1 1 d U . .
H3CC H 0.1095 0.5115 0.3079 0.045 Uiso 1 1 calc R . .
C4CC C 0.0473(8) 0.5250(4) 0.3539(5) 0.040(3) Uani 1 1 d U . .
H4CC H 0.0328 0.5016 0.3592 0.048 Uiso 1 1 calc R . .
C5CC C 0.0203(8) 0.5522(4) 0.3753(5) 0.034(3) Uani 1 1 d U . .
H5CC H -0.0142 0.5476 0.3943 0.041 Uiso 1 1 calc R . .
C6CC C 0.0413(7) 0.5864(4) 0.3704(5) 0.033(3) Uani 1 1 d U . .
C7CC C 0.0099(7) 0.6168(4) 0.3914(5) 0.033(3) Uani 1 1 d U . .
H7C5 H -0.0374 0.6139 0.3889 0.040 Uiso 1 1 calc R . .
H7C6 H 0.0217 0.6385 0.3757 0.040 Uiso 1 1 calc R . .
O1CD O 0.1115(4) 0.6613(2) 0.4172(3) 0.035(3) Uani 1 1 d D . .
H1CD H 0.1397 0.6751 0.4268 0.042 Uiso 1 1 calc RD . .
C1CD C 0.0769(7) 0.6474(4) 0.4501(5) 0.031(3) Uani 1 1 d U . .
C2CD C 0.0267(7) 0.6220(4) 0.4377(5) 0.031(3) Uani 1 1 d U . .
C3CD C -0.0049(7) 0.6062(4) 0.4676(5) 0.030(3) Uani 1 1 d U . .
H3CD H -0.0374 0.5894 0.4607 0.036 Uiso 1 1 calc R . .
C4CD C 0.0095(7) 0.6141(4) 0.5112(5) 0.033(3) Uani 1 1 d U . .
H4CD H -0.0123 0.6015 0.5329 0.040 Uiso 1 1 calc R . .
C5CD C 0.0523(7) 0.6384(4) 0.5220(5) 0.034(3) Uani 1 1 d U . .
H5CD H 0.0596 0.6431 0.5513 0.041 Uiso 1 1 calc R . .
C6CD C 0.0875(7) 0.6576(4) 0.4910(5) 0.034(3) Uani 1 1 d U . .
C7CD C 0.1287(8) 0.6873(4) 0.5021(5) 0.039(3) Uani 1 1 d U . .
H7C7 H 0.1091 0.6993 0.5269 0.047 Uiso 1 1 calc R . .
H7C8 H 0.1275 0.7042 0.4781 0.047 Uiso 1 1 calc R . .
O1CE O 0.2315(4) 0.6907(3) 0.4428(3) 0.044(3) Uani 1 1 d D . .
H1CE H 0.2652 0.6911 0.4280 0.053 Uiso 1 1 calc RD . .
C1CE C 0.2467(8) 0.6821(3) 0.4832(4) 0.028(3) Uani 1 1 d U . .
C2CE C 0.2006(8) 0.6800(4) 0.5128(5) 0.034(3) Uani 1 1 d U . .
C3CE C 0.2168(8) 0.6712(4) 0.5537(5) 0.037(3) Uani 1 1 d U . .
H3CE H 0.1832 0.6684 0.5739 0.044 Uiso 1 1 calc R . .
C4CE C 0.2812(8) 0.6661(4) 0.5672(6) 0.040(3) Uani 1 1 d U . .
H4CE H 0.2911 0.6580 0.5950 0.047 Uiso 1 1 calc R . .
C5CE C 0.3287(8) 0.6735(4) 0.5379(5) 0.039(3) Uani 1 1 d U . .
H5CE H 0.3726 0.6726 0.5463 0.046 Uiso 1 1 calc R . .
C6CE C 0.3134(7) 0.6823(4) 0.4966(5) 0.033(3) Uani 1 1 d U . .
C7CE C 0.3665(8) 0.6900(4) 0.4646(5) 0.034(3) Uani 1 1 d U . .
H7C9 H 0.3496 0.7078 0.4444 0.040 Uiso 1 1 calc R . .
H7CX H 0.4024 0.7014 0.4802 0.040 Uiso 1 1 calc R . .
O1DA O 0.2467(4) 0.5145(2) -0.0539(3) 0.041(3) Uani 1 1 d D . .
H1DA H 0.2844 0.5071 -0.0497 0.049 Uiso 1 1 calc RD . .
C1DA C 0.2494(8) 0.5474(4) -0.0733(4) 0.030(3) Uani 1 1 d U . .
C2DA C 0.1899(7) 0.5649(4) -0.0830(5) 0.028(3) Uani 1 1 d U . .
C3DA C 0.1936(8) 0.5976(4) -0.1007(5) 0.039(3) Uani 1 1 d U . .
H3DA H 0.1546 0.6090 -0.1085 0.047 Uiso 1 1 calc R . .
C4DA C 0.2505(8) 0.6149(4) -0.1079(5) 0.040(3) Uani 1 1 d U . .
H4DA H 0.2512 0.6386 -0.1177 0.048 Uiso 1 1 calc R . .
C5DA C 0.3096(8) 0.5957(4) -0.1000(5) 0.036(3) Uani 1 1 d U . .
H5DA H 0.3502 0.6060 -0.1067 0.043 Uiso 1 1 calc R . .
C6DA C 0.3063(8) 0.5632(4) -0.0829(5) 0.036(3) Uani 1 1 d U . .
C7DA C 0.3699(7) 0.5419(4) -0.0777(5) 0.035(3) Uani 1 1 d U . .
H7D1 H 0.3988 0.5479 -0.1017 0.042 Uiso 1 1 calc R . .
H7D2 H 0.3596 0.5164 -0.0800 0.042 Uiso 1 1 calc R . .
O1DB O 0.3592(5) 0.4972(3) -0.0073(3) 0.042(3) Uani 1 1 d D . .
H1DB H 0.3595 0.4843 0.0144 0.050 Uiso 1 1 calc RD . .
C1DB C 0.4019(7) 0.5236(4) -0.0023(5) 0.031(3) Uani 1 1 d U . .
C2DB C 0.4075(7) 0.5482(4) -0.0348(5) 0.031(3) Uani 1 1 d U . .
C3DB C 0.4489(7) 0.5752(4) -0.0316(5) 0.035(3) Uani 1 1 d U . .
H3DB H 0.4519 0.5921 -0.0538 0.042 Uiso 1 1 calc R . .
C4DB C 0.4883(7) 0.5785(4) 0.0053(5) 0.033(3) Uani 1 1 d U . .
H4DB H 0.5157 0.5984 0.0088 0.039 Uiso 1 1 calc R . .
C5DB C 0.4864(7) 0.5537(4) 0.0343(5) 0.035(3) Uani 1 1 d U . .
H5DB H 0.5145 0.5550 0.0581 0.042 Uiso 1 1 calc R . .
C6DB C 0.4415(7) 0.5240(4) 0.0307(5) 0.028(3) Uani 1 1 d U . .
C7DB C 0.4428(7) 0.4943(4) 0.0633(5) 0.031(3) Uani 1 1 d U . .
H7D3 H 0.4280 0.4723 0.0491 0.037 Uiso 1 1 calc R . .
H7D4 H 0.4882 0.4905 0.0720 0.037 Uiso 1 1 calc R . .
O1DC O 0.3176(4) 0.4702(2) 0.0718(3) 0.043(3) Uani 1 1 d D . .
H1DC H 0.2774 0.4686 0.0746 0.051 Uiso 1 1 calc RD . .
C1DC C 0.3426(7) 0.4837(4) 0.1066(5) 0.024(3) Uani 1 1 d U . .
C2DC C 0.4030(7) 0.4994(4) 0.1029(5) 0.030(3) Uani 1 1 d U . .
C3DC C 0.4309(8) 0.5151(4) 0.1377(5) 0.033(3) Uani 1 1 d U . .
H3DC H 0.4719 0.5261 0.1354 0.039 Uiso 1 1 calc R . .
C4DC C 0.3976(8) 0.5148(4) 0.1774(5) 0.037(3) Uani 1 1 d U . .
H4DC H 0.4156 0.5254 0.2021 0.045 Uiso 1 1 calc R . .
C5DC C 0.3387(8) 0.4986(4) 0.1782(5) 0.031(3) Uani 1 1 d U . .
H5DC H 0.3144 0.4993 0.2038 0.037 Uiso 1 1 calc R . .
C6DC C 0.3139(7) 0.4819(4) 0.1449(5) 0.028(3) Uani 1 1 d U . .
C7DC C 0.2471(8) 0.4623(4) 0.1510(5) 0.034(3) Uani 1 1 d U . .
H7D5 H 0.2454 0.4423 0.1307 0.041 Uiso 1 1 calc R . .
H7D6 H 0.2464 0.4521 0.1800 0.041 Uiso 1 1 calc R . .
O1DD O 0.1796(4) 0.4705(2) 0.0714(3) 0.039(3) Uani 1 1 d D . .
H1DD H 0.1558 0.4736 0.0501 0.047 Uiso 1 1 calc RD . .
C1DD C 0.1519(7) 0.4856(4) 0.1061(5) 0.026(3) Uani 1 1 d U . .
C2DD C 0.1873(7) 0.4837(4) 0.1453(5) 0.031(3) Uani 1 1 d U . .
C3DD C 0.1600(7) 0.4991(4) 0.1800(5) 0.031(3) Uani 1 1 d U . .
H3DD H 0.1821 0.4991 0.2065 0.037 Uiso 1 1 calc R . .
C4DD C 0.0993(7) 0.5151(4) 0.1767(6) 0.037(3) Uani 1 1 d U . .
H4DD H 0.0811 0.5265 0.2008 0.044 Uiso 1 1 calc R . .
C5DD C 0.0661(7) 0.5145(4) 0.1398(5) 0.034(3) Uani 1 1 d U . .
H5DD H 0.0243 0.5247 0.1382 0.041 Uiso 1 1 calc R . .
C6DD C 0.0941(7) 0.4984(4) 0.1034(5) 0.030(3) Uani 1 1 d U . .
C7DD C 0.0494(7) 0.4952(4) 0.0637(5) 0.028(3) Uani 1 1 d U . .
H7D7 H 0.0042 0.4928 0.0735 0.034 Uiso 1 1 calc R . .
H7D8 H 0.0607 0.4733 0.0481 0.034 Uiso 1 1 calc R . .
O1DE O 0.1355(5) 0.4968(3) -0.0076(3) 0.044(3) Uani 1 1 d D . .
H1DE H 0.1578 0.4990 -0.0297 0.053 Uiso 1 1 calc RD . .
C1DE C 0.0960(6) 0.5242(3) -0.0038(4) 0.017(3) Uani 1 1 d U . .
C2DE C 0.0537(7) 0.5276(4) 0.0318(4) 0.024(3) Uani 1 1 d U . .
C3DE C 0.0149(7) 0.5541(4) 0.0367(5) 0.026(3) Uani 1 1 d U . .
H3DE H -0.0120 0.5557 0.0611 0.032 Uiso 1 1 calc R . .
C4DE C 0.0134(7) 0.5807(4) 0.0046(5) 0.031(3) Uani 1 1 d U . .
H4DE H -0.0128 0.6011 0.0085 0.038 Uiso 1 1 calc R . .
C5DE C 0.0480(7) 0.5775(4) -0.0303(5) 0.030(3) Uani 1 1 d U . .
H5DE H 0.0437 0.5948 -0.0519 0.036 Uiso 1 1 calc R . .
C6DE C 0.0917(6) 0.5488(4) -0.0369(4) 0.024(3) Uani 1 1 d U . .
C7DE C 0.1267(7) 0.5445(4) -0.0776(5) 0.026(3) Uani 1 1 d U . .
H7D9 H 0.0974 0.5516 -0.1009 0.031 Uiso 1 1 calc R . .
H7DX H 0.1362 0.5191 -0.0814 0.031 Uiso 1 1 calc R . .
C1E C 0.62669(10) 0.39585(7) 0.21236(9) 0.071(4) Uani 1 1 d GU A 1
C2E C 0.62261(11) 0.35892(7) 0.20194(9) 0.071(4) Uani 1 1 d GU A 1
C3E C 0.64635(10) 0.33907(7) 0.23782(9) 0.074(4) Uani 1 1 d GU A 1
C4E C 0.66506(9) 0.36375(7) 0.27038(9) 0.069(4) Uani 1 1 d GU A 1
C5E C 0.65288(9) 0.39884(7) 0.25466(9) 0.072(4) Uani 1 1 d GU A 1
C6E C 0.57696(10) 0.41970(7) 0.19840(8) 0.071(4) Uani 1 1 d GU A 1
C7E C 0.56882(11) 0.34586(7) 0.17752(8) 0.070(4) Uani 1 1 d GU A 1
C8E C 0.61627(11) 0.30620(7) 0.24924(9) 0.077(4) Uani 1 1 d GU A 1
C9E C 0.65367(9) 0.35554(7) 0.31438(9) 0.065(3) Uani 1 1 d GU A 1
C10E C 0.62935(9) 0.42570(7) 0.28296(9) 0.070(4) Uani 1 1 d GU A 1
C11E C 0.52314(11) 0.40662(7) 0.17398(7) 0.073(4) Uani 1 1 d GU A 1
C12E C 0.51908(12) 0.36971(7) 0.16354(7) 0.068(4) Uani 1 1 d GU A 1
C13E C 0.53869(12) 0.31294(6) 0.18894(8) 0.074(4) Uani 1 1 d GU A 1
C14E C 0.56242(11) 0.29312(6) 0.22481(8) 0.076(4) Uani 1 1 d GU A 1
C15E C 0.60489(10) 0.29799(6) 0.29325(9) 0.069(4) Uani 1 1 d GU A 1
C16E C 0.62359(10) 0.32266(7) 0.32582(9) 0.070(4) Uani 1 1 d GU A 1
C17E C 0.63010(9) 0.38245(7) 0.34271(9) 0.066(3) Uani 1 1 d GU A 1
C18E C 0.61793(9) 0.41752(7) 0.32703(8) 0.064(3) Uani 1 1 d GU A 1
C19E C 0.57961(9) 0.44958(6) 0.26899(8) 0.073(4) Uani 1 1 d GU A 1
C20E C 0.55341(10) 0.44654(6) 0.22672(8) 0.077(4) Uani 1 1 d GU A 1
C21E C 0.46630(11) 0.42546(6) 0.18720(7) 0.075(4) Uani 1 1 d GU A 1
C22E C 0.45819(12) 0.35156(6) 0.16634(7) 0.075(4) Uani 1 1 d GU A 1
C23E C 0.47036(12) 0.31649(6) 0.18203(7) 0.070(4) Uani 1 1 d GU A 1
C24E C 0.51781(11) 0.27687(6) 0.25370(8) 0.071(4) Uani 1 1 d GU A 1
C25E C 0.54405(11) 0.27987(6) 0.29605(8) 0.072(4) Uani 1 1 d GU A 1
C26E C 0.58144(9) 0.32921(6) 0.36118(8) 0.071(4) Uani 1 1 d GU A 1
C27E C 0.58550(9) 0.36617(6) 0.37163(8) 0.074(4) Uani 1 1 d GU A 1
C28E C 0.56118(9) 0.43632(6) 0.34023(8) 0.068(4) Uani 1 1 d GU A 1
C29E C 0.53743(9) 0.45613(6) 0.30441(8) 0.070(4) Uani 1 1 d GU A 1
C30E C 0.48500(10) 0.45012(6) 0.21979(7) 0.072(4) Uani 1 1 d GU A 1
C31E C 0.40544(11) 0.40734(6) 0.19001(6) 0.074(4) Uani 1 1 d GU A 1
C32E C 0.40141(11) 0.37038(6) 0.17955(6) 0.074(4) Uani 1 1 d GU A 1
C33E C 0.42572(11) 0.30022(6) 0.21093(7) 0.065(3) Uani 1 1 d GU A 1
C34E C 0.44946(11) 0.28042(5) 0.24677(7) 0.073(4) Uani 1 1 d GU A 1
C35E C 0.50189(10) 0.28643(5) 0.33141(8) 0.080(4) Uani 1 1 d GU A 1
C36E C 0.52059(10) 0.31110(6) 0.36397(8) 0.077(4) Uani 1 1 d GU A 1
C37E C 0.52871(9) 0.38501(6) 0.38486(7) 0.077(4) Uani 1 1 d GU A 1
C38E C 0.51657(9) 0.42006(6) 0.36916(7) 0.070(4) Uani 1 1 d GU A 1
C39E C 0.46908(9) 0.45969(5) 0.29748(7) 0.070(4) Uani 1 1 d GU A 1
C40E C 0.44286(10) 0.45667(5) 0.25515(7) 0.071(4) Uani 1 1 d GU A 1
C41E C 0.36330(10) 0.41390(5) 0.22536(6) 0.070(4) Uani 1 1 d GU A 1
C42E C 0.35678(11) 0.35411(5) 0.20849(6) 0.067(4) Uani 1 1 d GU A 1
C43E C 0.36896(11) 0.31905(5) 0.22418(6) 0.069(4) Uani 1 1 d GU A 1
C44E C 0.40727(11) 0.28698(5) 0.28218(7) 0.083(4) Uani 1 1 d GU A 1
C45E C 0.43349(10) 0.28999(5) 0.32446(7) 0.086(4) Uani 1 1 d GU A 1
C46E C 0.46375(10) 0.32991(5) 0.37720(7) 0.080(4) Uani 1 1 d GU A 1
C47E C 0.46781(9) 0.36686(5) 0.38763(7) 0.073(4) Uani 1 1 d GU A 1
C48E C 0.44820(9) 0.42361(5) 0.36220(6) 0.071(4) Uani 1 1 d GU A 1
C49E C 0.42449(9) 0.44342(5) 0.32638(6) 0.072(4) Uani 1 1 d GU A 1
C50E C 0.38199(9) 0.43857(5) 0.25792(6) 0.071(4) Uani 1 1 d GU A 1
C51E C 0.33321(10) 0.38101(5) 0.23680(6) 0.071(4) Uani 1 1 d GU A 1
C52E C 0.35753(10) 0.31086(5) 0.26821(6) 0.078(4) Uani 1 1 d GU A 1
C53E C 0.40995(10) 0.31686(5) 0.35279(7) 0.079(4) Uani 1 1 d GU A 1
C54E C 0.41808(9) 0.39072(5) 0.37365(6) 0.064(3) Uani 1 1 d GU A 1
C55E C 0.37060(9) 0.43036(5) 0.30193(6) 0.077(4) Uani 1 1 d GU A 1
C56E C 0.32185(9) 0.37281(5) 0.28080(6) 0.073(4) Uani 1 1 d GU A 1
C57E C 0.33400(9) 0.33771(5) 0.29653(6) 0.072(4) Uani 1 1 d GU A 1
C58E C 0.36022(9) 0.34070(5) 0.33881(6) 0.073(4) Uani 1 1 d GU A 1
C59E C 0.36425(9) 0.37762(5) 0.34924(6) 0.071(4) Uani 1 1 d GU A 1
C60E C 0.34055(9) 0.39749(5) 0.31336(6) 0.076(4) Uani 1 1 d GU A 1
C1F C -0.04403(9) 0.43855(7) 0.33055(8) 0.098(4) Uani 1 1 d GU A 2
C2F C 0.01396(9) 0.42632(6) 0.35112(8) 0.099(4) Uani 1 1 d GU A 2
C3F C -0.00177(9) 0.39518(6) 0.37524(8) 0.092(4) Uani 1 1 d GU A 2
C4F C -0.06944(9) 0.38816(7) 0.36953(9) 0.097(4) Uani 1 1 d GU A 2
C5F C -0.09558(9) 0.41500(7) 0.34190(9) 0.107(4) Uani 1 1 d GU A 2
C6F C -0.04117(9) 0.45304(7) 0.28833(9) 0.095(4) Uani 1 1 d GU A 2
C7F C 0.07483(9) 0.42867(5) 0.32950(7) 0.105(4) Uani 1 1 d GU A 2
C8F C 0.04340(9) 0.36641(6) 0.37767(7) 0.081(4) Uani 1 1 d GU A 2
C9F C -0.09198(9) 0.35234(7) 0.36629(9) 0.100(4) Uani 1 1 d GU A 2
C10F C -0.14427(9) 0.40590(8) 0.31102(10) 0.105(4) Uani 1 1 d GU A 2
C11F C 0.01971(9) 0.45538(6) 0.26668(8) 0.105(4) Uani 1 1 d GU A 2
C12F C 0.07767(9) 0.44316(6) 0.28728(7) 0.108(4) Uani 1 1 d GU A 2
C13F C 0.12002(9) 0.39983(5) 0.33193(6) 0.105(4) Uani 1 1 d GU A 2
C14F C 0.10431(9) 0.36870(5) 0.35599(7) 0.093(4) Uani 1 1 d GU A 2
C15F C 0.02084(10) 0.33057(6) 0.37443(8) 0.076(4) Uani 1 1 d GU A 2
C16F C -0.04685(10) 0.32354(7) 0.36870(9) 0.094(4) Uani 1 1 d GU A 2
C17F C -0.14070(9) 0.34329(8) 0.33537(10) 0.101(4) Uani 1 1 d GU A 2
C18F C -0.16686(9) 0.37004(8) 0.30775(10) 0.101(4) Uani 1 1 d GU A 2
C19F C -0.14139(9) 0.42040(8) 0.26881(10) 0.094(4) Uani 1 1 d GU A 2
C20F C -0.08987(9) 0.44398(7) 0.25747(9) 0.088(4) Uani 1 1 d GU A 2
C21F C 0.00861(10) 0.44774(7) 0.22239(8) 0.101(4) Uani 1 1 d GU A 2
C22F C 0.12465(9) 0.42332(5) 0.26357(6) 0.107(4) Uani 1 1 d GU A 2
C23F C 0.15082(9) 0.39654(5) 0.29121(6) 0.101(4) Uani 1 1 d GU A 2
C24F C 0.11936(9) 0.33435(5) 0.33936(7) 0.084(4) Uani 1 1 d GU A 2
C25F C 0.06776(10) 0.31075(5) 0.35075(8) 0.074(4) Uani 1 1 d GU A 2
C26F C -0.06759(10) 0.29668(7) 0.33936(9) 0.105(4) Uani 1 1 d GU A 2
C27F C -0.12565(10) 0.30890(7) 0.31874(10) 0.103(4) Uani 1 1 d GU A 2
C28F C -0.17793(9) 0.36241(8) 0.26350(11) 0.100(4) Uani 1 1 d GU A 2
C29F C -0.16223(10) 0.39352(8) 0.23941(10) 0.095(4) Uani 1 1 d GU A 2
C30F C -0.05906(10) 0.44069(7) 0.21669(9) 0.087(4) Uani 1 1 d GU A 2
C31F C 0.05551(10) 0.42789(6) 0.19872(7) 0.105(4) Uani 1 1 d GU A 2
C32F C 0.11355(10) 0.41568(6) 0.21932(6) 0.105(4) Uani 1 1 d GU A 2
C33F C 0.16586(9) 0.36215(5) 0.27457(6) 0.094(4) Uani 1 1 d GU A 2
C34F C 0.15012(9) 0.33104(5) 0.29867(7) 0.093(4) Uani 1 1 d GU A 2
C35F C 0.04698(10) 0.28389(6) 0.32139(8) 0.086(4) Uani 1 1 d GU A 2
C36F C -0.02068(11) 0.27686(6) 0.31567(9) 0.099(4) Uani 1 1 d GU A 2
C37F C -0.13673(10) 0.30126(8) 0.27447(10) 0.104(4) Uani 1 1 d GU A 2
C38F C -0.16289(10) 0.32803(8) 0.24688(11) 0.102(4) Uani 1 1 d GU A 2
C39F C -0.13144(10) 0.39023(8) 0.19869(10) 0.083(4) Uani 1 1 d GU A 2
C40F C -0.07982(11) 0.41382(8) 0.18730(9) 0.078(4) Uani 1 1 d GU A 2
C41F C 0.03473(11) 0.40104(7) 0.16935(7) 0.095(4) Uani 1 1 d GU A 2
C42F C 0.12863(10) 0.38131(6) 0.20270(6) 0.100(4) Uani 1 1 d GU A 2
C43F C 0.15480(10) 0.35452(5) 0.23033(6) 0.094(4) Uani 1 1 d GU A 2
C44F C 0.12933(10) 0.30417(5) 0.26926(7) 0.094(4) Uani 1 1 d GU A 2
C45F C 0.07779(11) 0.28059(6) 0.28061(8) 0.092(4) Uani 1 1 d GU A 2
C46F C -0.03175(11) 0.26920(7) 0.27139(9) 0.104(4) Uani 1 1 d GU A 2
C47F C -0.08976(11) 0.28139(7) 0.25082(10) 0.107(4) Uani 1 1 d GU A 2
C48F C -0.13210(11) 0.32475(8) 0.20616(10) 0.102(4) Uani 1 1 d GU A 2
C49F C -0.11636(11) 0.35583(8) 0.18208(10) 0.091(4) Uani 1 1 d GU A 2
C50F C -0.03294(11) 0.39400(8) 0.16366(8) 0.082(4) Uani 1 1 d GU A 2
C51F C 0.07988(11) 0.37223(7) 0.17179(7) 0.095(4) Uani 1 1 d GU A 2
C52F C 0.13220(11) 0.31868(6) 0.22705(7) 0.101(4) Uani 1 1 d GU A 2
C53F C 0.02911(11) 0.27153(6) 0.24977(9) 0.097(4) Uani 1 1 d GU A 2
C54F C -0.08692(12) 0.29591(8) 0.20860(10) 0.104(4) Uani 1 1 d GU A 2
C55F C -0.05548(12) 0.35815(8) 0.16041(9) 0.087(4) Uani 1 1 d GU A 2
C56F C 0.05737(12) 0.33640(7) 0.16855(7) 0.101(4) Uani 1 1 d GU A 2
C57F C 0.08352(12) 0.30961(6) 0.19619(7) 0.108(4) Uani 1 1 d GU A 2
C58F C 0.03195(12) 0.28601(7) 0.20754(8) 0.098(4) Uani 1 1 d GU A 2
C59F C -0.02606(12) 0.29822(7) 0.18697(9) 0.103(4) Uani 1 1 d GU A 2
C60F C -0.01032(12) 0.32937(7) 0.16286(8) 0.097(4) Uani 1 1 d GU A 2
C1G C 0.16634(16) 0.56621(7) 0.56047(8) 0.092(4) Uani 1 1 d GU A 3
C2G C 0.22477(17) 0.56578(7) 0.58535(8) 0.090(4) Uani 1 1 d GU A 3
C3G C 0.22525(17) 0.53388(7) 0.61030(7) 0.086(4) Uani 1 1 d GU A 3
C4G C 0.16715(16) 0.51462(7) 0.60081(7) 0.078(4) Uani 1 1 d GU A 3
C5G C 0.13073(15) 0.53460(7) 0.57000(7) 0.080(4) Uani 1 1 d GU A 3
C6G C 0.16699(15) 0.57984(6) 0.51778(8) 0.097(4) Uani 1 1 d GU A 3
C7G C 0.28384(16) 0.57902(7) 0.56753(8) 0.087(4) Uani 1 1 d GU A 3
C8G C 0.28481(17) 0.51524(8) 0.61737(7) 0.086(4) Uani 1 1 d GU A 3
C9G C 0.16861(15) 0.47670(7) 0.59839(6) 0.069(4) Uani 1 1 d GU A 3
C10G C 0.09577(14) 0.51661(7) 0.53683(7) 0.073(4) Uani 1 1 d GU A 3
C11G C 0.22607(15) 0.59303(6) 0.49996(8) 0.095(4) Uani 1 1 d GU A 3
C12G C 0.28449(16) 0.59263(6) 0.52485(8) 0.093(4) Uani 1 1 d GU A 3
C13G C 0.34346(16) 0.56033(7) 0.57462(8) 0.086(4) Uani 1 1 d GU A 3
C14G C 0.34392(16) 0.52847(7) 0.59951(7) 0.094(4) Uani 1 1 d GU A 3
C15G C 0.28624(16) 0.47730(7) 0.61498(6) 0.084(4) Uani 1 1 d GU A 3
C16G C 0.22814(15) 0.45802(7) 0.60550(6) 0.073(4) Uani 1 1 d GU A 3
C17G C 0.13359(14) 0.45870(7) 0.56521(6) 0.056(3) Uani 1 1 d GU A 3
C18G C 0.09718(13) 0.47864(7) 0.53444(7) 0.064(3) Uani 1 1 d GU A 3
C19G C 0.09643(13) 0.53023(6) 0.49416(8) 0.082(4) Uani 1 1 d GU A 3
C20G C 0.13204(14) 0.56184(6) 0.48463(8) 0.089(4) Uani 1 1 d GU A 3
C21G C 0.22763(14) 0.58323(5) 0.45575(8) 0.087(4) Uani 1 1 d GU A 3
C22G C 0.34453(15) 0.58240(6) 0.50549(8) 0.078(4) Uani 1 1 d GU A 3
C23G C 0.38090(15) 0.56243(6) 0.53628(8) 0.077(4) Uani 1 1 d GU A 3
C24G C 0.38185(15) 0.49871(7) 0.58611(7) 0.097(4) Uani 1 1 d GU A 3
C25G C 0.34617(15) 0.46708(7) 0.59567(6) 0.092(4) Uani 1 1 d GU A 3
C26G C 0.23000(14) 0.42853(7) 0.57670(6) 0.075(4) Uani 1 1 d GU A 3
C27G C 0.17151(13) 0.42897(7) 0.55180(6) 0.068(3) Uani 1 1 d GU A 3
C28G C 0.09872(12) 0.46883(6) 0.49025(7) 0.075(4) Uani 1 1 d GU A 3
C29G C 0.09824(12) 0.50071(6) 0.46533(7) 0.088(4) Uani 1 1 d GU A 3
C30G C 0.16950(13) 0.56394(5) 0.44625(8) 0.089(4) Uani 1 1 d GU A 3
C31G C 0.28757(13) 0.57299(5) 0.43642(8) 0.078(4) Uani 1 1 d GU A 3
C32G C 0.34601(13) 0.57258(5) 0.46132(8) 0.069(4) Uani 1 1 d GU A 3
C33G C 0.41886(14) 0.53267(6) 0.52287(7) 0.076(4) Uani 1 1 d GU A 3
C34G C 0.41933(14) 0.50079(7) 0.54779(7) 0.089(4) Uani 1 1 d GU A 3
C35G C 0.34803(14) 0.43757(7) 0.56685(6) 0.088(4) Uani 1 1 d GU A 3
C36G C 0.28993(13) 0.41831(7) 0.55739(6) 0.083(4) Uani 1 1 d GU A 3
C37G C 0.17305(12) 0.41913(6) 0.50762(6) 0.075(4) Uani 1 1 d GU A 3
C38G C 0.13663(11) 0.43908(6) 0.47683(6) 0.077(4) Uani 1 1 d GU A 3
C39G C 0.13571(11) 0.50282(5) 0.42702(7) 0.088(4) Uani 1 1 d GU A 3
C40G C 0.17137(11) 0.53444(5) 0.41745(7) 0.087(4) Uani 1 1 d GU A 3
C41G C 0.28942(12) 0.54349(5) 0.40762(7) 0.078(4) Uani 1 1 d GU A 3
C42G C 0.38397(12) 0.54282(5) 0.44792(7) 0.066(3) Uani 1 1 d GU A 3
C43G C 0.42037(12) 0.52286(6) 0.47870(7) 0.069(4) Uani 1 1 d GU A 3
C44G C 0.42114(13) 0.47128(6) 0.51898(6) 0.086(4) Uani 1 1 d GU A 3
C45G C 0.38553(13) 0.43966(6) 0.52850(6) 0.090(4) Uani 1 1 d GU A 3
C46G C 0.29147(12) 0.40849(6) 0.51317(5) 0.089(4) Uani 1 1 d GU A 3
C47G C 0.23307(11) 0.40890(6) 0.48831(6) 0.086(4) Uani 1 1 d GU A 3
C48G C 0.17410(10) 0.44118(5) 0.43851(6) 0.084(4) Uani 1 1 d GU A 3
C49G C 0.17362(10) 0.47306(5) 0.41359(6) 0.085(4) Uani 1 1 d GU A 3
C50G C 0.23132(11) 0.52422(5) 0.39814(7) 0.086(4) Uani 1 1 d GU A 3
C51G C 0.34896(11) 0.52483(5) 0.41470(7) 0.078(4) Uani 1 1 d GU A 3
C52G C 0.42179(12) 0.48489(6) 0.47628(7) 0.078(4) Uani 1 1 d GU A 3
C53G C 0.35058(11) 0.42169(6) 0.49532(6) 0.092(4) Uani 1 1 d GU A 3
C54G C 0.23371(10) 0.42255(5) 0.44560(6) 0.085(4) Uani 1 1 d GU A 3
C55G C 0.23274(10) 0.48629(5) 0.39576(6) 0.088(4) Uani 1 1 d GU A 3
C56G C 0.35038(10) 0.48689(5) 0.41233(6) 0.086(4) Uani 1 1 d GU A 3
C57G C 0.38684(11) 0.46691(5) 0.44314(6) 0.084(4) Uani 1 1 d GU A 3
C58G C 0.35123(10) 0.43529(5) 0.45264(6) 0.090(4) Uani 1 1 d GU A 3
C59G C 0.29278(10) 0.43573(5) 0.42780(6) 0.092(4) Uani 1 1 d GU A 3
C60G C 0.29229(10) 0.46763(5) 0.40285(6) 0.091(4) Uani 1 1 d GU A 3
C1H C 0.38088(14) 0.19732(5) 0.44875(9) 0.135(5) Uani 1 1 d GU A 4
C2H C 0.37085(16) 0.16408(5) 0.46990(9) 0.135(5) Uani 1 1 d GU A 4
C3H C 0.31196(16) 0.16658(6) 0.49383(9) 0.130(5) Uani 1 1 d GU A 4
C4H C 0.28562(15) 0.20132(5) 0.48744(8) 0.134(5) Uani 1 1 d GU A 4
C5H C 0.32824(14) 0.22035(5) 0.45956(8) 0.137(5) Uani 1 1 d GU A 4
C6H C 0.40740(14) 0.19805(5) 0.40656(9) 0.137(5) Uani 1 1 d GU A 4
C7H C 0.38735(17) 0.13161(5) 0.44888(10) 0.136(5) Uani 1 1 d GU A 4
C8H C 0.26961(17) 0.13659(6) 0.49672(10) 0.131(5) Uani 1 1 d GU A 4
C9H C 0.21693(15) 0.20609(5) 0.48394(8) 0.132(5) Uani 1 1 d GU A 4
C10H C 0.30211(12) 0.24408(5) 0.42821(7) 0.136(5) Uani 1 1 d GU A 4
C11H C 0.42386(15) 0.16556(5) 0.38556(10) 0.136(5) Uani 1 1 d GU A 4
C12H C 0.41386(16) 0.13233(5) 0.40672(10) 0.135(5) Uani 1 1 d GU A 4
C13H C 0.34498(18) 0.10158(5) 0.45176(11) 0.133(5) Uani 1 1 d GU A 4
C14H C 0.28615(18) 0.10407(5) 0.47568(11) 0.134(5) Uani 1 1 d GU A 4
C15H C 0.20093(17) 0.14133(6) 0.49322(10) 0.133(5) Uani 1 1 d GU A 4
C16H C 0.17461(16) 0.17607(6) 0.48685(9) 0.130(5) Uani 1 1 d GU A 4
C17H C 0.19080(13) 0.22983(5) 0.45255(8) 0.132(5) Uani 1 1 d GU A 4
C18H C 0.23335(12) 0.24885(5) 0.42468(7) 0.132(5) Uani 1 1 d GU A 4
C19H C 0.32860(12) 0.24479(5) 0.38604(7) 0.133(5) Uani 1 1 d GU A 4
C20H C 0.38125(13) 0.22178(5) 0.37520(8) 0.132(5) Uani 1 1 d GU A 4
C21H C 0.40796(14) 0.16924(5) 0.34114(9) 0.129(5) Uani 1 1 d GU A 4
C22H C 0.38790(17) 0.10274(5) 0.38348(11) 0.129(5) Uani 1 1 d GU A 4
C23H C 0.34536(18) 0.08376(5) 0.41136(12) 0.128(5) Uani 1 1 d GU A 4
C24H C 0.22768(18) 0.08876(5) 0.45916(11) 0.135(5) Uani 1 1 d GU A 4
C25H C 0.17500(18) 0.11179(5) 0.47004(11) 0.133(5) Uani 1 1 d GU A 4
C26H C 0.12230(15) 0.18128(6) 0.45727(10) 0.130(5) Uani 1 1 d GU A 4
C27H C 0.13233(13) 0.21453(5) 0.43605(9) 0.134(5) Uani 1 1 d GU A 4
C28H C 0.21744(12) 0.25251(5) 0.38031(7) 0.132(5) Uani 1 1 d GU A 4
C29H C 0.27626(12) 0.25005(4) 0.35642(7) 0.136(5) Uani 1 1 d GU A 4
C30H C 0.38163(13) 0.20395(5) 0.33474(9) 0.130(5) Uani 1 1 d GU A 4
C31H C 0.38199(16) 0.13967(5) 0.31793(10) 0.125(5) Uani 1 1 d GU A 4
C32H C 0.37199(17) 0.10641(5) 0.33912(11) 0.125(5) Uani 1 1 d GU A 4
C33H C 0.28690(19) 0.06844(5) 0.39487(12) 0.127(5) Uani 1 1 d GU A 4
C34H C 0.22808(19) 0.07093(5) 0.41879(12) 0.132(5) Uani 1 1 d GU A 4
C35H C 0.12272(17) 0.11698(5) 0.44044(11) 0.128(5) Uani 1 1 d GU A 4
C36H C 0.09637(16) 0.15173(6) 0.43405(10) 0.133(5) Uani 1 1 d GU A 4
C37H C 0.11644(13) 0.21820(5) 0.39169(9) 0.135(5) Uani 1 1 d GU A 4
C38H C 0.15896(12) 0.23720(5) 0.36384(8) 0.134(5) Uani 1 1 d GU A 4
C39H C 0.27664(12) 0.23222(4) 0.31600(8) 0.133(5) Uani 1 1 d GU A 4
C40H C 0.32935(13) 0.20917(5) 0.30516(8) 0.130(5) Uani 1 1 d GU A 4
C41H C 0.32974(16) 0.14489(5) 0.28833(10) 0.122(5) Uani 1 1 d GU A 4
C42H C 0.31353(18) 0.09113(4) 0.32265(11) 0.119(5) Uani 1 1 d GU A 4
C43H C 0.27097(18) 0.07213(4) 0.35051(12) 0.122(5) Uani 1 1 d GU A 4
C44H C 0.17573(18) 0.07615(5) 0.38915(12) 0.129(5) Uani 1 1 d GU A 4
C45H C 0.12308(17) 0.09917(5) 0.39997(12) 0.127(5) Uani 1 1 d GU A 4
C46H C 0.08045(15) 0.15541(5) 0.38963(10) 0.134(5) Uani 1 1 d GU A 4
C47H C 0.09046(14) 0.18863(5) 0.36849(10) 0.136(5) Uani 1 1 d GU A 4
C48H C 0.15935(13) 0.21939(5) 0.32341(8) 0.132(5) Uani 1 1 d GU A 4
C49H C 0.21818(13) 0.21690(5) 0.29951(8) 0.131(5) Uani 1 1 d GU A 4
C50H C 0.30339(14) 0.17964(5) 0.28196(9) 0.127(5) Uani 1 1 d GU A 4
C51H C 0.28739(17) 0.11489(5) 0.29123(11) 0.119(5) Uani 1 1 d GU A 4
C52H C 0.20225(18) 0.07689(5) 0.34700(12) 0.128(5) Uani 1 1 d GU A 4
C53H C 0.09692(16) 0.12292(5) 0.36861(11) 0.131(5) Uani 1 1 d GU A 4
C54H C 0.11698(14) 0.18934(5) 0.32631(9) 0.132(5) Uani 1 1 d GU A 4
C55H C 0.23471(14) 0.18438(5) 0.27845(9) 0.127(5) Uani 1 1 d GU A 4
C56H C 0.21871(17) 0.11964(5) 0.28772(11) 0.124(5) Uani 1 1 d GU A 4
C57H C 0.17610(17) 0.10063(5) 0.31561(11) 0.129(5) Uani 1 1 d GU A 4
C58H C 0.12344(16) 0.12363(5) 0.32643(11) 0.128(5) Uani 1 1 d GU A 4
C59H C 0.13347(15) 0.15685(5) 0.30529(10) 0.129(5) Uani 1 1 d GU A 4
C60H C 0.19237(15) 0.15439(5) 0.28132(10) 0.125(5) Uani 1 1 d GU A 4
C1I C 0.27287(15) 0.63262(5) 0.21498(9) 0.158(5) Uani 1 1 d GU A 5
C2I C 0.23252(14) 0.60498(5) 0.19823(8) 0.157(5) Uani 1 1 d GU A 5
C3I C 0.16833(15) 0.61893(6) 0.19303(9) 0.154(5) Uani 1 1 d GU A 5
C4I C 0.16909(16) 0.65522(6) 0.20657(10) 0.151(5) Uani 1 1 d GU A 5
C5I C 0.23374(16) 0.66371(5) 0.22010(10) 0.156(5) Uani 1 1 d GU A 5
C6I C 0.33855(15) 0.63585(5) 0.20094(9) 0.158(5) Uani 1 1 d GU A 5
C7I C 0.25784(14) 0.58056(6) 0.16747(8) 0.155(5) Uani 1 1 d GU A 5
C8I C 0.12956(15) 0.60850(6) 0.15712(9) 0.152(5) Uani 1 1 d GU A 5
C9I C 0.13104(17) 0.68107(6) 0.18419(11) 0.147(5) Uani 1 1 d GU A 5
C10I C 0.26026(17) 0.69800(5) 0.21125(11) 0.153(5) Uani 1 1 d GU A 5
C11I C 0.36388(15) 0.61145(6) 0.17019(9) 0.151(5) Uani 1 1 d GU A 5
C12I C 0.32350(14) 0.58381(6) 0.15346(8) 0.154(5) Uani 1 1 d GU A 5
C13I C 0.21903(15) 0.57010(6) 0.13151(8) 0.154(5) Uani 1 1 d GU A 5
C14I C 0.15495(15) 0.58408(7) 0.12634(8) 0.154(5) Uani 1 1 d GU A 5
C15I C 0.09151(16) 0.63432(7) 0.13474(10) 0.150(5) Uani 1 1 d GU A 5
C16I C 0.09229(17) 0.67062(7) 0.14826(11) 0.144(5) Uani 1 1 d GU A 5
C17I C 0.15764(19) 0.71541(6) 0.17531(12) 0.148(5) Uani 1 1 d GU A 5
C18I C 0.22220(19) 0.72387(6) 0.18884(12) 0.153(5) Uani 1 1 d GU A 5
C19I C 0.32593(18) 0.70124(5) 0.19724(11) 0.158(5) Uani 1 1 d GU A 5
C20I C 0.36508(17) 0.67018(6) 0.19209(10) 0.156(5) Uani 1 1 d GU A 5
C21I C 0.40612(16) 0.63071(6) 0.14227(9) 0.150(5) Uani 1 1 d GU A 5
C22I C 0.32535(15) 0.57536(7) 0.10879(8) 0.145(5) Uani 1 1 d GU A 5
C23I C 0.26080(15) 0.56688(7) 0.09529(8) 0.151(5) Uani 1 1 d GU A 5
C24I C 0.13258(16) 0.59480(8) 0.08499(9) 0.153(5) Uani 1 1 d GU A 5
C25I C 0.09339(17) 0.62590(8) 0.09014(10) 0.151(5) Uani 1 1 d GU A 5
C26I C 0.09487(19) 0.69847(7) 0.11721(11) 0.148(5) Uani 1 1 d GU A 5
C27I C 0.1353(2) 0.72615(7) 0.13391(12) 0.148(5) Uani 1 1 d GU A 5
C28I C 0.2644(2) 0.74311(6) 0.16098(12) 0.151(5) Uani 1 1 d GU A 5
C29I C 0.32852(19) 0.72912(6) 0.16614(12) 0.152(5) Uani 1 1 d GU A 5
C30I C 0.40687(17) 0.66700(6) 0.15580(10) 0.148(5) Uani 1 1 d GU A 5
C31I C 0.40798(17) 0.62228(7) 0.09769(9) 0.144(5) Uani 1 1 d GU A 5
C32I C 0.36756(17) 0.59459(7) 0.08094(8) 0.141(5) Uani 1 1 d GU A 5
C33I C 0.23843(17) 0.57763(8) 0.05391(8) 0.154(5) Uani 1 1 d GU A 5
C34I C 0.17436(17) 0.59160(8) 0.04874(8) 0.155(5) Uani 1 1 d GU A 5
C35I C 0.09597(19) 0.65376(8) 0.05909(10) 0.148(5) Uani 1 1 d GU A 5
C36I C 0.0967(2) 0.69004(8) 0.07260(11) 0.149(5) Uani 1 1 d GU A 5
C37I C 0.1775(2) 0.74537(7) 0.10608(12) 0.146(5) Uani 1 1 d GU A 5
C38I C 0.2420(2) 0.75387(7) 0.11960(12) 0.150(5) Uani 1 1 d GU A 5
C39I C 0.3703(2) 0.72591(6) 0.12991(12) 0.145(5) Uani 1 1 d GU A 5
C40I C 0.40947(19) 0.69482(7) 0.12473(11) 0.143(5) Uani 1 1 d GU A 5
C41I C 0.41058(19) 0.65012(8) 0.06662(10) 0.140(5) Uani 1 1 d GU A 5
C42I C 0.34521(18) 0.60535(8) 0.03957(9) 0.147(5) Uani 1 1 d GU A 5
C43I C 0.28064(18) 0.59687(8) 0.02605(8) 0.157(5) Uani 1 1 d GU A 5
C44I C 0.17693(19) 0.61950(9) 0.01765(9) 0.158(5) Uani 1 1 d GU A 5
C45I C 0.1378(2) 0.65056(9) 0.02281(10) 0.154(5) Uani 1 1 d GU A 5
C46I C 0.1390(2) 0.70928(8) 0.04471(11) 0.148(5) Uani 1 1 d GU A 5
C47I C 0.1793(2) 0.73694(8) 0.06145(12) 0.150(5) Uani 1 1 d GU A 5
C48I C 0.2838(2) 0.75063(7) 0.08339(12) 0.150(5) Uani 1 1 d GU A 5
C49I C 0.3479(2) 0.73668(7) 0.08853(12) 0.147(5) Uani 1 1 d GU A 5
C50I C 0.41132(19) 0.68639(7) 0.08016(11) 0.140(5) Uani 1 1 d GU A 5
C51I C 0.37180(19) 0.63971(8) 0.03072(9) 0.145(5) Uani 1 1 d GU A 5
C52I C 0.2426(2) 0.62273(9) 0.00363(9) 0.158(5) Uani 1 1 d GU A 5
C53I C 0.1643(2) 0.68486(9) 0.01396(11) 0.153(5) Uani 1 1 d GU A 5
C54I C 0.2450(2) 0.74018(8) 0.04740(12) 0.154(5) Uani 1 1 d GU A 5
C55I C 0.3733(2) 0.71223(8) 0.05774(11) 0.144(5) Uani 1 1 d GU A 5
C56I C 0.3338(2) 0.66552(8) 0.00832(10) 0.149(5) Uani 1 1 d GU A 5
C57I C 0.2691(2) 0.65704(9) -0.00520(10) 0.155(5) Uani 1 1 d GU A 5
C58I C 0.2300(2) 0.68810(9) -0.00008(11) 0.154(5) Uani 1 1 d GU A 5
C59I C 0.2703(2) 0.71577(8) 0.01667(11) 0.154(5) Uani 1 1 d GU A 5
C60I C 0.3345(2) 0.70180(8) 0.02185(11) 0.150(5) Uani 1 1 d GU A 5
C1S1 C 0.1452(2) 0.76581(5) 0.41912(13) 0.104(7) Uani 1 1 d GU . .
H1S1 H 0.1288 0.7896 0.4134 0.156 Uiso 1 1 calc R . .
H1S2 H 0.1914 0.7670 0.4255 0.156 Uiso 1 1 calc R . .
H1S3 H 0.1223 0.7557 0.4435 0.156 Uiso 1 1 calc R . .
C2S1 C 0.1363(12) 0.7464(6) 0.3866(8) 0.080(4) Uani 1 1 d U . .
C3S1 C 0.0739(12) 0.7338(6) 0.3800(8) 0.079(4) Uani 1 1 d U . .
H3S1 H 0.0416 0.7388 0.4005 0.094 Uiso 1 1 calc R . .
C4S1 C 0.0580(12) 0.7147(6) 0.3451(9) 0.082(5) Uani 1 1 d U . .
H4S1 H 0.0135 0.7099 0.3407 0.098 Uiso 1 1 calc R . .
C5S1 C 0.0990(13) 0.7020(7) 0.3167(9) 0.091(5) Uani 1 1 d U . .
H5S1 H 0.0876 0.6857 0.2950 0.109 Uiso 1 1 calc R . .
C6S1 C 0.1618(14) 0.7159(7) 0.3226(9) 0.091(5) Uani 1 1 d U . .
H6S1 H 0.1930 0.7123 0.3009 0.109 Uiso 1 1 calc R . .
C7S1 C 0.1793(13) 0.7341(7) 0.3582(8) 0.087(5) Uani 1 1 d U . .
H7S1 H 0.2239 0.7382 0.3632 0.104 Uiso 1 1 calc R . .
C1S2 C 0.3572(10) 0.7885(5) 0.4094(6) 0.056(5) Uani 1 1 d U . .
H1S4 H 0.3721 0.7779 0.4361 0.084 Uiso 1 1 calc R . .
H1S5 H 0.3108 0.7930 0.4111 0.084 Uiso 1 1 calc R . .
H1S6 H 0.3800 0.8108 0.4046 0.084 Uiso 1 1 calc R . .
C2S2 C 0.3700(10) 0.7649(5) 0.3751(7) 0.060(4) Uani 1 1 d U . .
C3S2 C 0.3271(11) 0.7653(5) 0.3359(7) 0.066(4) Uani 1 1 d U . .
H3S2 H 0.2929 0.7819 0.3337 0.079 Uiso 1 1 calc R . .
C4S2 C 0.3379(11) 0.7424(5) 0.3051(7) 0.069(4) Uani 1 1 d U . .
H4S2 H 0.3134 0.7432 0.2795 0.082 Uiso 1 1 calc R . .
C5S2 C 0.3860(11) 0.7168(5) 0.3107(7) 0.064(4) Uani 1 1 d U . .
H5S2 H 0.3895 0.6990 0.2896 0.077 Uiso 1 1 calc R . .
C6S2 C 0.4278(11) 0.7154(5) 0.3436(7) 0.062(4) Uani 1 1 d U . .
H6S2 H 0.4627 0.6992 0.3445 0.074 Uiso 1 1 calc R . .
C7S2 C 0.4165(10) 0.7388(5) 0.3750(7) 0.058(4) Uani 1 1 d U . .
H7S2 H 0.4431 0.7371 0.3995 0.070 Uiso 1 1 calc R . .

loop_
_atom_site_aniso_label
_atom_site_aniso_U_11
_atom_site_aniso_U_22
_atom_site_aniso_U_33
_atom_site_aniso_U_23
_atom_site_aniso_U_13
_atom_site_aniso_U_12
O1AA 0.049(6) 0.048(7) 0.024(5) -0.004(5) -0.001(6) 0.010(6)
C1AA 0.036(6) 0.011(6) 0.021(6) 0.008(5) 0.005(6) -0.010(5)
C2AA 0.032(6) 0.032(6) 0.023(6) -0.001(5) 0.007(5) -0.007(5)
C3AA 0.038(6) 0.033(6) 0.027(6) -0.002(6) 0.012(6) -0.003(6)
C4AA 0.050(7) 0.030(6) 0.023(6) 0.004(5) 0.009(6) -0.013(6)
C5AA 0.050(7) 0.027(6) 0.025(6) 0.003(5) 0.004(6) -0.008(6)
C6AA 0.041(6) 0.024(5) 0.019(5) 0.007(5) 0.004(5) -0.011(5)
C7AA 0.033(6) 0.035(6) 0.023(6) 0.008(5) 0.005(5) -0.003(5)
O1AB 0.042(6) 0.025(5) 0.029(6) 0.003(5) -0.011(5) 0.004(5)
C1AB 0.035(6) 0.036(6) 0.019(6) -0.005(6) 0.009(6) -0.004(6)
C2AB 0.024(6) 0.029(5) 0.016(5) 0.001(5) 0.009(5) -0.002(5)
C3AB 0.030(6) 0.029(6) 0.017(6) 0.001(5) 0.007(5) 0.003(5)
C4AB 0.029(6) 0.037(6) 0.022(6) 0.006(5) 0.012(6) 0.005(6)
C5AB 0.030(6) 0.044(6) 0.019(6) 0.012(6) 0.015(6) 0.007(6)
C6AB 0.028(6) 0.036(6) 0.022(6) 0.005(5) 0.012(5) 0.006(5)
C7AB 0.019(6) 0.028(6) 0.030(6) 0.005(5) 0.009(5) 0.009(5)
O1AC 0.032(6) 0.038(6) 0.029(6) 0.004(5) 0.007(5) -0.002(5)
C1AC 0.030(6) 0.029(6) 0.029(7) 0.006(5) 0.002(6) 0.008(5)
C2AC 0.023(5) 0.029(6) 0.028(6) 0.004(5) 0.005(5) 0.015(5)
C3AC 0.020(6) 0.030(6) 0.037(7) 0.008(6) 0.005(6) 0.014(5)
C4AC 0.030(6) 0.027(6) 0.034(7) 0.011(6) -0.003(6) 0.022(5)
C5AC 0.024(6) 0.017(6) 0.034(6) 0.001(5) 0.004(6) 0.009(5)
C6AC 0.026(6) 0.026(5) 0.038(6) -0.001(5) -0.001(5) 0.010(5)
C7AC 0.034(6) 0.020(6) 0.036(6) -0.005(5) -0.010(6) -0.008(6)
O1AD 0.041(6) 0.039(6) 0.027(6) 0.000(5) 0.012(5) -0.002(5)
C1AD 0.028(6) 0.024(6) 0.034(7) -0.012(5) 0.002(6) -0.005(5)
C2AD 0.035(6) 0.029(6) 0.033(6) -0.005(5) -0.005(5) -0.013(5)
C3AD 0.030(6) 0.029(6) 0.022(6) 0.011(5) -0.002(6) -0.010(5)
C4AD 0.031(6) 0.031(6) 0.014(6) 0.001(5) 0.008(5) -0.013(5)
C5AD 0.028(6) 0.031(6) 0.024(6) -0.007(5) 0.003(5) -0.002(5)
C6AD 0.024(5) 0.027(6) 0.030(6) -0.007(5) 0.007(5) -0.008(5)
C7AD 0.033(6) 0.037(6) 0.034(6) 0.009(6) 0.006(6) -0.003(6)
O1AE 0.023(5) 0.055(7) 0.037(6) -0.011(5) 0.007(5) -0.003(5)
C1AE 0.035(7) 0.049(7) 0.025(6) 0.011(6) -0.004(6) 0.009(6)
C2AE 0.031(6) 0.044(6) 0.025(6) 0.011(5) 0.005(5) 0.004(5)
C3AE 0.033(6) 0.053(7) 0.028(6) 0.010(6) 0.015(6) -0.003(6)
C4AE 0.040(7) 0.057(7) 0.043(7) 0.009(6) 0.008(6) -0.002(6)
C5AE 0.043(7) 0.041(7) 0.042(7) 0.010(6) 0.001(6) 0.006(6)
C6AE 0.034(6) 0.041(6) 0.027(6) 0.006(5) -0.002(5) 0.002(5)
C7AE 0.033(6) 0.039(6) 0.025(6) 0.004(5) 0.000(6) -0.006(6)
O1BA 0.030(5) 0.033(5) 0.021(5) 0.005(4) 0.003(5) 0.005(5)
C1BA 0.034(6) 0.012(5) 0.021(6) -0.003(5) -0.005(6) 0.006(5)
C2BA 0.021(5) 0.009(5) 0.020(5) -0.003(5) -0.004(5) 0.008(4)
C3BA 0.034(6) 0.028(6) 0.022(6) 0.006(5) 0.004(6) 0.004(5)
C4BA 0.043(6) 0.037(6) 0.022(6) -0.003(5) 0.001(6) 0.002(6)
C5BA 0.032(6) 0.031(6) 0.020(6) -0.004(5) 0.000(6) -0.001(5)
C6BA 0.037(6) 0.022(5) 0.028(6) -0.008(5) -0.002(5) 0.006(5)
C7BA 0.025(6) 0.021(6) 0.033(6) 0.002(5) 0.002(6) 0.002(5)
O1BB 0.023(5) 0.026(5) 0.016(5) -0.004(4) 0.001(5) -0.006(4)
C1BB 0.012(5) 0.027(6) 0.026(6) 0.004(5) -0.002(6) -0.004(5)
C2BB 0.014(5) 0.031(5) 0.029(6) 0.002(5) 0.003(5) -0.001(5)
C3BB 0.024(6) 0.036(6) 0.037(7) 0.009(6) 0.001(6) 0.003(6)
C4BB 0.023(6) 0.035(6) 0.036(7) 0.001(6) 0.001(6) 0.002(5)
C5BB 0.015(6) 0.026(6) 0.044(7) 0.000(6) 0.007(6) 0.010(5)
C6BB 0.015(5) 0.025(5) 0.032(6) 0.007(5) 0.001(5) 0.000(5)
C7BB 0.025(6) 0.032(6) 0.032(6) 0.006(5) 0.007(6) -0.015(5)
O1BC 0.047(6) 0.020(6) 0.039(6) 0.006(5) -0.009(6) -0.006(5)
C1BC 0.024(6) 0.030(6) 0.014(6) 0.009(5) 0.015(5) 0.000(5)
C2BC 0.025(5) 0.037(6) 0.023(6) 0.012(5) 0.004(5) -0.016(5)
C3BC 0.027(6) 0.037(6) 0.021(6) 0.009(6) 0.002(5) -0.008(5)
C4BC 0.033(6) 0.037(6) 0.027(6) 0.008(6) -0.001(6) -0.004(6)
C5BC 0.034(6) 0.034(6) 0.016(6) 0.006(5) -0.001(5) 0.004(6)
C6BC 0.034(6) 0.023(5) 0.011(5) 0.000(5) 0.005(5) 0.006(5)
C7BC 0.039(6) 0.011(5) 0.014(5) 0.000(5) -0.004(5) -0.006(5)
O1BD 0.030(6) 0.019(5) 0.049(7) -0.019(5) 0.017(5) -0.003(4)
C1BD 0.033(6) 0.003(5) 0.014(6) 0.007(5) 0.005(5) 0.007(5)
C2BD 0.031(5) 0.008(5) 0.015(5) 0.001(4) -0.003(5) 0.009(5)
C3BD 0.035(6) 0.013(5) 0.018(6) 0.005(5) -0.002(5) 0.006(5)
C4BD 0.041(6) 0.019(6) 0.012(6) -0.003(5) 0.000(5) 0.010(5)
C5BD 0.032(6) 0.022(6) 0.016(6) 0.004(5) -0.002(5) 0.004(5)
C6BD 0.029(5) 0.012(5) 0.017(5) 0.001(5) 0.005(5) 0.003(5)
C7BD 0.024(6) 0.013(5) 0.019(6) -0.004(5) 0.006(5) 0.005(5)
O1BE 0.047(6) 0.031(6) 0.025(6) 0.008(5) 0.011(5) -0.004(5)
C1BE 0.028(6) 0.024(6) 0.013(6) -0.008(5) 0.007(6) -0.004(5)
C2BE 0.025(5) 0.023(5) 0.022(5) -0.008(5) 0.001(5) -0.002(5)
C3BE 0.024(6) 0.022(6) 0.025(6) -0.014(5) -0.002(5) -0.005(5)
C4BE 0.032(6) 0.022(6) 0.022(6) -0.003(5) 0.002(6) -0.005(5)
C5BE 0.022(6) 0.021(6) 0.025(6) -0.003(5) 0.003(5) -0.007(5)
C6BE 0.028(5) 0.018(5) 0.019(5) -0.009(5) -0.002(5) -0.001(5)
C7BE 0.024(6) 0.020(5) 0.022(6) -0.003(5) 0.001(5) 0.000(5)
O1CA 0.055(8) 0.080(9) 0.023(6) 0.002(6) 0.012(6) -0.007(7)
C1CA 0.036(7) 0.044(7) 0.045(7) 0.006(6) 0.000(6) -0.006(6)
C2CA 0.036(6) 0.043(6) 0.042(6) 0.012(6) 0.005(6) -0.009(5)
C3CA 0.039(7) 0.041(7) 0.063(8) 0.010(6) 0.007(7) 0.002(6)
C4CA 0.057(8) 0.055(7) 0.070(8) 0.008(7) 0.007(8) 0.005(7)
C5CA 0.051(7) 0.048(7) 0.050(8) 0.003(7) 0.015(7) 0.005(6)
C6CA 0.050(7) 0.047(6) 0.042(6) 0.004(6) 0.008(6) -0.003(6)
C7CA 0.053(7) 0.046(7) 0.028(6) 0.004(6) 0.019(6) -0.004(6)
O1CB 0.039(6) 0.058(7) 0.035(6) 0.001(5) 0.017(6) 0.018(6)
C1CB 0.045(6) 0.033(6) 0.034(7) -0.001(6) 0.022(6) 0.009(6)
C2CB 0.046(6) 0.038(6) 0.028(6) 0.003(5) 0.014(6) 0.003(5)
C3CB 0.053(7) 0.044(7) 0.024(6) -0.005(6) 0.013(6) 0.006(6)
C4CB 0.047(7) 0.038(6) 0.027(6) 0.000(6) 0.005(6) 0.009(6)
C5CB 0.043(7) 0.036(6) 0.037(7) -0.001(6) 0.006(6) 0.008(6)
C6CB 0.046(6) 0.027(5) 0.027(6) -0.001(5) 0.016(5) 0.003(5)
C7CB 0.052(7) 0.023(6) 0.029(6) -0.010(5) 0.005(6) 0.006(6)
O1CC 0.041(6) 0.031(6) 0.045(7) -0.010(5) -0.013(5) -0.003(5)
C1CC 0.040(6) 0.029(6) 0.027(6) 0.006(5) -0.002(6) -0.010(6)
C2CC 0.042(6) 0.029(6) 0.035(6) 0.004(5) -0.003(5) -0.002(5)
C3CC 0.041(7) 0.034(6) 0.038(7) 0.010(6) -0.007(6) -0.001(6)
C4CC 0.043(7) 0.038(7) 0.037(7) 0.013(6) -0.007(6) -0.008(6)
C5CC 0.037(6) 0.042(6) 0.023(6) 0.005(6) -0.005(6) -0.005(6)
C6CC 0.035(6) 0.032(6) 0.031(6) -0.006(5) -0.003(5) -0.002(5)
C7CC 0.030(6) 0.026(6) 0.043(7) 0.002(6) 0.003(6) -0.001(5)
O1CD 0.040(6) 0.026(5) 0.040(6) 0.000(5) -0.003(5) -0.010(5)
C1CD 0.024(6) 0.032(6) 0.038(7) -0.009(6) 0.006(6) 0.007(5)
C2CD 0.027(6) 0.026(6) 0.038(6) 0.000(5) 0.003(5) 0.001(5)
C3CD 0.023(6) 0.025(6) 0.042(7) 0.004(6) 0.003(6) -0.001(5)
C4CD 0.029(6) 0.032(6) 0.038(6) 0.011(6) 0.016(6) -0.006(5)
C5CD 0.031(6) 0.033(6) 0.038(7) 0.009(6) 0.010(6) 0.005(6)
C6CD 0.023(6) 0.036(6) 0.042(6) -0.001(5) -0.001(5) 0.013(5)
C7CD 0.044(6) 0.034(6) 0.039(7) -0.004(6) -0.007(6) 0.018(6)
O1CE 0.050(7) 0.048(7) 0.035(7) -0.012(5) 0.013(5) 0.009(5)
C1CE 0.039(6) 0.020(5) 0.024(6) -0.003(5) -0.002(6) 0.016(6)
C2CE 0.041(6) 0.026(5) 0.036(6) -0.009(5) -0.003(5) 0.014(5)
C3CE 0.044(6) 0.024(6) 0.042(7) -0.011(6) -0.003(6) 0.006(6)
C4CE 0.044(7) 0.028(6) 0.047(7) -0.002(6) -0.008(6) -0.002(6)
C5CE 0.035(6) 0.033(6) 0.047(7) -0.001(6) -0.009(6) 0.009(6)
C6CE 0.035(6) 0.024(5) 0.039(6) -0.003(5) -0.004(5) 0.001(5)
C7CE 0.037(6) 0.030(6) 0.034(7) 0.007(6) -0.008(6) -0.010(6)
O1DA 0.043(6) 0.026(5) 0.055(7) 0.003(5) 0.009(6) 0.009(5)
C1DA 0.034(6) 0.036(6) 0.020(6) 0.000(5) 0.008(6) 0.001(6)
C2DA 0.027(5) 0.037(6) 0.021(6) 0.004(5) 0.010(5) -0.005(5)
C3DA 0.039(6) 0.049(7) 0.029(6) 0.006(6) 0.002(6) -0.010(6)
C4DA 0.046(7) 0.045(7) 0.030(6) 0.007(6) 0.005(7) -0.009(6)
C5DA 0.040(6) 0.047(7) 0.021(6) 0.003(6) -0.001(6) -0.015(6)
C6DA 0.039(6) 0.047(6) 0.022(6) -0.011(5) 0.010(5) 0.001(5)
C7DA 0.027(6) 0.051(7) 0.027(6) -0.013(6) 0.018(6) -0.004(6)
O1DB 0.056(7) 0.031(6) 0.037(6) -0.004(5) 0.019(6) -0.003(5)
C1DB 0.013(6) 0.041(7) 0.038(7) -0.014(6) 0.010(6) 0.010(6)
C2DB 0.014(5) 0.050(6) 0.028(6) -0.008(5) 0.010(5) 0.001(5)
C3DB 0.021(6) 0.053(7) 0.030(6) -0.001(6) 0.006(6) -0.007(6)
C4DB 0.022(6) 0.048(7) 0.028(7) -0.009(6) 0.005(6) -0.006(6)
C5DB 0.022(6) 0.044(7) 0.040(7) -0.014(6) 0.010(6) -0.002(6)
C6DB 0.012(5) 0.035(6) 0.038(6) -0.009(5) 0.007(5) 0.009(5)
C7DB 0.021(6) 0.034(6) 0.038(6) -0.011(6) 0.002(6) 0.008(5)
O1DC 0.044(7) 0.028(6) 0.057(8) 0.000(5) 0.028(6) -0.008(5)
C1DC 0.031(6) 0.025(6) 0.017(6) -0.013(6) -0.007(6) 0.003(5)
C2DC 0.028(6) 0.034(6) 0.029(6) -0.010(5) -0.006(5) 0.008(5)
C3DC 0.035(6) 0.043(7) 0.021(6) -0.003(6) -0.012(6) 0.014(6)
C4DC 0.040(7) 0.050(7) 0.022(6) 0.003(6) -0.001(6) 0.007(6)
C5DC 0.044(7) 0.028(6) 0.022(6) 0.004(5) 0.003(6) 0.003(6)
C6DC 0.040(6) 0.024(5) 0.020(6) -0.004(5) -0.003(5) 0.005(5)
C7DC 0.039(6) 0.031(6) 0.031(6) 0.001(5) -0.009(6) 0.003(6)
O1DD 0.041(6) 0.030(6) 0.048(7) -0.010(5) 0.006(6) -0.009(5)
C1DD 0.028(6) 0.018(6) 0.030(6) 0.003(5) 0.000(6) -0.010(5)
C2DD 0.030(6) 0.033(6) 0.030(6) 0.001(5) 0.001(5) -0.008(5)
C3DD 0.023(6) 0.031(6) 0.038(7) 0.006(6) -0.006(6) -0.002(5)
C4DD 0.024(6) 0.044(7) 0.042(7) 0.006(6) 0.009(6) -0.009(6)
C5DD 0.022(6) 0.038(6) 0.042(7) 0.008(6) 0.010(6) -0.012(6)
C6DD 0.027(6) 0.029(6) 0.035(6) 0.002(5) 0.002(5) -0.012(5)
C7DD 0.029(6) 0.033(6) 0.024(6) -0.005(5) -0.010(5) -0.004(5)
O1DE 0.056(7) 0.037(6) 0.039(7) -0.010(5) 0.003(6) -0.013(6)
C1DE 0.012(5) 0.023(6) 0.014(6) -0.014(5) 0.002(5) 0.005(5)
C2DE 0.023(5) 0.031(6) 0.017(5) -0.007(5) -0.005(5) 0.001(5)
C3DE 0.019(6) 0.042(7) 0.018(6) -0.010(5) -0.015(5) -0.005(6)
C4DE 0.020(6) 0.045(7) 0.030(7) 0.000(6) -0.016(6) -0.004(6)
C5DE 0.019(6) 0.042(6) 0.029(6) -0.002(6) -0.014(6) 0.001(5)
C6DE 0.022(5) 0.026(5) 0.023(5) -0.006(5) -0.004(5) -0.008(5)
C7DE 0.028(6) 0.026(6) 0.023(6) -0.005(5) -0.001(5) -0.002(5)
C1E 0.072(7) 0.089(7) 0.052(7) -0.001(7) 0.019(6) -0.009(7)
C2E 0.073(7) 0.086(7) 0.053(7) 0.001(6) 0.014(6) 0.007(7)
C3E 0.074(7) 0.084(7) 0.064(7) -0.009(6) 0.010(7) 0.016(7)
C4E 0.062(7) 0.082(7) 0.064(7) -0.014(6) -0.001(7) 0.000(7)
C5E 0.067(7) 0.084(7) 0.066(7) -0.007(6) 0.004(7) -0.020(7)
C6E 0.083(7) 0.077(7) 0.054(7) 0.007(6) 0.030(6) -0.010(7)
C7E 0.081(7) 0.075(7) 0.055(7) -0.002(6) 0.013(7) 0.001(6)
C8E 0.080(7) 0.077(7) 0.073(7) -0.002(7) 0.005(7) 0.012(7)
C9E 0.063(7) 0.067(7) 0.064(7) 0.004(6) -0.005(6) 0.001(6)
C10E 0.069(7) 0.077(7) 0.066(7) -0.003(6) 0.008(7) -0.029(6)
C11E 0.085(7) 0.084(7) 0.049(7) 0.016(6) 0.015(6) 0.006(7)
C12E 0.081(7) 0.082(7) 0.041(7) 0.006(6) 0.005(7) 0.000(6)
C13E 0.088(7) 0.075(7) 0.059(7) -0.012(6) 0.005(7) 0.004(7)
C14E 0.084(7) 0.072(7) 0.071(7) -0.009(6) 0.005(7) 0.004(7)
C15E 0.077(7) 0.065(7) 0.064(7) 0.002(6) -0.002(7) 0.012(6)
C16E 0.079(7) 0.067(7) 0.065(7) 0.006(6) -0.009(7) 0.005(6)
C17E 0.069(7) 0.070(7) 0.060(7) 0.002(6) -0.007(6) -0.009(6)
C18E 0.066(7) 0.069(7) 0.056(7) -0.012(6) -0.007(6) -0.020(6)
C19E 0.077(7) 0.066(7) 0.075(7) -0.002(7) 0.020(7) -0.028(6)
C20E 0.082(7) 0.074(7) 0.075(7) 0.006(7) 0.021(7) -0.013(7)
C21E 0.087(7) 0.079(7) 0.059(7) 0.023(6) 0.008(7) 0.018(7)
C22E 0.089(7) 0.085(7) 0.052(7) 0.002(6) -0.009(7) -0.005(7)
C23E 0.085(7) 0.071(7) 0.055(7) -0.011(6) -0.010(7) -0.006(7)
C24E 0.079(7) 0.064(7) 0.069(7) -0.001(6) 0.007(7) 0.005(7)
C25E 0.082(7) 0.065(7) 0.071(7) 0.012(7) 0.007(7) 0.012(7)
C26E 0.087(7) 0.066(7) 0.059(7) 0.011(6) -0.008(7) 0.013(7)
C27E 0.084(7) 0.074(7) 0.063(7) 0.000(6) -0.009(7) 0.002(7)
C28E 0.078(7) 0.064(7) 0.061(7) -0.014(6) -0.012(6) -0.011(6)
C29E 0.078(7) 0.061(7) 0.071(7) -0.013(6) 0.004(6) -0.013(6)
C30E 0.073(7) 0.072(7) 0.072(7) 0.015(6) 0.010(7) 0.001(7)
C31E 0.082(7) 0.080(7) 0.060(7) 0.013(7) -0.007(7) 0.011(7)
C32E 0.081(7) 0.088(7) 0.053(7) 0.007(7) -0.011(7) -0.002(7)
C33E 0.077(7) 0.062(7) 0.055(7) -0.017(6) -0.012(6) -0.011(6)
C34E 0.082(7) 0.070(7) 0.067(7) -0.009(6) 0.004(7) -0.006(7)
C35E 0.086(7) 0.074(7) 0.079(7) 0.024(7) 0.015(7) 0.008(7)
C36E 0.091(7) 0.076(7) 0.065(7) 0.022(6) 0.007(7) 0.013(7)
C37E 0.089(7) 0.073(7) 0.069(7) -0.003(7) -0.003(7) -0.013(7)
C38E 0.089(7) 0.058(7) 0.062(7) -0.017(6) -0.003(7) -0.016(7)
C39E 0.073(7) 0.063(7) 0.073(7) -0.015(6) 0.005(7) -0.002(6)
C40E 0.073(7) 0.067(7) 0.072(7) 0.003(7) 0.005(7) 0.005(6)
C41E 0.069(7) 0.077(7) 0.066(7) 0.005(6) -0.014(6) 0.014(6)
C42E 0.067(7) 0.079(7) 0.056(7) 0.007(6) -0.014(6) -0.013(6)
C43E 0.070(7) 0.076(7) 0.060(7) 0.000(6) -0.014(7) -0.017(6)
C44E 0.090(7) 0.080(7) 0.080(7) 0.002(7) 0.008(7) -0.008(7)
C45E 0.095(7) 0.082(7) 0.081(7) 0.009(7) 0.011(7) -0.008(7)
C46E 0.087(7) 0.084(7) 0.068(7) 0.017(7) 0.015(7) 0.000(7)
C47E 0.078(7) 0.080(7) 0.060(7) 0.001(7) 0.012(7) -0.017(6)
C48E 0.084(7) 0.071(7) 0.059(7) -0.019(6) 0.015(7) -0.014(7)
C49E 0.076(7) 0.070(7) 0.070(7) -0.016(6) 0.008(6) 0.000(6)
C50E 0.069(7) 0.076(7) 0.069(7) 0.003(6) -0.006(7) 0.008(6)
C51E 0.065(7) 0.080(7) 0.068(7) 0.007(6) -0.016(7) -0.001(6)
C52E 0.075(7) 0.085(7) 0.073(7) 0.010(7) 0.007(7) -0.018(7)
C53E 0.085(7) 0.081(7) 0.069(7) 0.017(7) 0.025(7) -0.019(7)
C54E 0.069(7) 0.074(7) 0.051(7) 0.003(6) 0.028(6) -0.013(6)
C55E 0.072(7) 0.083(7) 0.075(7) 0.000(7) 0.007(7) 0.012(7)
C56E 0.061(7) 0.087(7) 0.072(7) 0.005(6) 0.002(7) -0.003(7)
C57E 0.062(7) 0.087(7) 0.068(7) 0.018(7) 0.013(7) -0.024(7)
C58E 0.064(7) 0.093(7) 0.063(7) 0.018(7) 0.026(6) -0.024(7)
C59E 0.067(7) 0.087(7) 0.059(7) 0.021(6) 0.017(6) -0.003(7)
C60E 0.068(7) 0.091(7) 0.069(7) 0.013(6) 0.006(7) 0.006(7)
C1F 0.116(8) 0.090(8) 0.088(8) 0.001(7) 0.001(7) 0.013(7)
C2F 0.119(8) 0.100(8) 0.079(8) -0.004(7) -0.011(7) 0.002(8)
C3F 0.115(8) 0.101(8) 0.060(7) 0.003(7) -0.003(7) 0.013(7)
C4F 0.114(8) 0.109(8) 0.067(7) 0.014(7) 0.016(7) 0.015(8)
C5F 0.116(8) 0.110(8) 0.095(8) 0.011(7) 0.018(7) 0.014(8)
C6F 0.112(8) 0.084(8) 0.090(8) -0.001(7) 0.007(7) 0.021(7)
C7F 0.111(8) 0.106(8) 0.097(8) -0.011(8) -0.006(8) -0.001(7)
C8F 0.098(8) 0.094(7) 0.051(7) 0.003(7) -0.014(7) 0.013(7)
C9F 0.107(8) 0.117(8) 0.077(8) 0.011(8) 0.016(7) 0.002(7)
C10F 0.106(8) 0.112(8) 0.096(8) 0.012(7) 0.022(7) 0.015(7)
C11F 0.117(8) 0.094(8) 0.104(8) 0.001(8) 0.006(8) 0.000(8)
C12F 0.114(8) 0.102(8) 0.108(8) -0.010(8) 0.011(8) -0.009(8)
C13F 0.102(8) 0.117(8) 0.096(8) -0.004(8) -0.005(7) -0.004(7)
C14F 0.098(8) 0.104(8) 0.076(8) 0.005(7) -0.023(7) -0.001(7)
C15F 0.092(7) 0.083(7) 0.053(7) 0.008(7) -0.006(7) 0.005(7)
C16F 0.106(8) 0.102(8) 0.072(7) 0.018(7) 0.004(7) -0.007(7)
C17F 0.095(8) 0.117(8) 0.092(8) 0.014(7) 0.026(7) -0.015(7)
C18F 0.089(8) 0.115(8) 0.098(8) 0.007(8) 0.027(7) -0.007(7)
C19F 0.097(8) 0.100(8) 0.084(8) 0.018(7) 0.011(7) 0.025(7)
C20F 0.105(8) 0.084(8) 0.076(7) 0.007(7) 0.000(7) 0.028(7)
C21F 0.110(8) 0.096(8) 0.095(8) 0.020(7) 0.008(8) 0.000(7)
C22F 0.099(8) 0.112(8) 0.111(8) -0.002(8) 0.015(8) -0.013(7)
C23F 0.088(8) 0.120(8) 0.095(8) -0.002(7) 0.001(7) -0.008(8)
C24F 0.085(8) 0.092(7) 0.074(7) 0.010(7) -0.020(7) 0.011(7)
C25F 0.087(8) 0.074(7) 0.061(7) 0.012(6) -0.018(7) 0.011(7)
C26F 0.118(8) 0.107(8) 0.090(8) 0.020(7) 0.011(7) -0.017(7)
C27F 0.103(8) 0.110(8) 0.095(8) 0.016(7) 0.022(8) -0.022(7)
C28F 0.087(8) 0.116(8) 0.097(8) 0.008(7) 0.019(7) -0.007(7)
C29F 0.090(8) 0.108(8) 0.087(8) 0.014(7) 0.006(7) 0.014(7)
C30F 0.103(8) 0.084(7) 0.075(7) 0.017(7) -0.005(7) 0.011(7)
C31F 0.112(8) 0.110(8) 0.094(8) 0.020(7) 0.013(7) -0.012(8)
C32F 0.096(8) 0.115(8) 0.105(8) 0.008(8) 0.018(8) -0.019(8)
C33F 0.076(7) 0.115(8) 0.090(8) -0.001(7) 0.005(7) 0.001(7)
C34F 0.084(8) 0.107(8) 0.088(8) 0.004(7) -0.004(7) 0.016(7)
C35F 0.105(8) 0.080(7) 0.073(7) 0.012(7) -0.010(7) 0.011(7)
C36F 0.117(8) 0.090(8) 0.089(8) 0.015(7) 0.003(8) -0.005(7)
C37F 0.107(8) 0.104(8) 0.100(8) -0.003(7) 0.024(8) -0.017(7)
C38F 0.095(8) 0.117(8) 0.094(8) -0.002(7) 0.019(7) -0.016(8)
C39F 0.084(8) 0.096(8) 0.071(7) 0.013(7) -0.007(7) 0.010(7)
C40F 0.089(7) 0.083(7) 0.063(7) 0.016(7) -0.009(7) 0.001(7)
C41F 0.096(8) 0.113(8) 0.078(8) 0.016(7) 0.009(7) -0.008(7)
C42F 0.089(8) 0.120(8) 0.092(8) 0.003(7) 0.028(7) -0.008(7)
C43F 0.079(7) 0.114(8) 0.088(8) 0.002(7) 0.028(7) 0.005(7)
C44F 0.094(8) 0.102(8) 0.087(8) 0.001(7) 0.002(7) 0.019(7)
C45F 0.111(8) 0.082(8) 0.083(8) -0.006(7) -0.004(7) 0.019(7)
C46F 0.126(8) 0.091(8) 0.097(8) 0.001(7) 0.003(8) -0.003(8)
C47F 0.118(8) 0.098(8) 0.104(8) -0.013(7) 0.011(8) -0.012(7)
C48F 0.103(8) 0.112(8) 0.092(8) -0.005(7) 0.005(7) -0.006(7)
C49F 0.092(8) 0.104(8) 0.077(8) 0.004(7) -0.007(7) -0.004(7)
C50F 0.087(7) 0.099(8) 0.061(7) 0.013(7) -0.004(7) -0.001(7)
C51F 0.089(8) 0.118(8) 0.078(8) -0.002(8) 0.023(7) -0.005(7)
C52F 0.095(8) 0.116(8) 0.093(8) -0.007(8) 0.018(7) 0.014(7)
C53F 0.115(8) 0.085(8) 0.089(8) -0.007(7) 0.000(7) 0.011(7)
C54F 0.112(8) 0.103(8) 0.096(8) -0.021(8) 0.003(8) -0.005(7)
C55F 0.093(8) 0.104(8) 0.064(7) -0.003(7) 0.002(7) 0.005(7)
C56F 0.111(8) 0.114(8) 0.078(8) -0.010(7) 0.022(7) 0.012(8)
C57F 0.116(8) 0.113(8) 0.095(8) -0.014(7) 0.018(7) 0.012(8)
C58F 0.115(8) 0.092(8) 0.088(8) -0.019(7) 0.006(8) 0.016(7)
C59F 0.117(8) 0.102(8) 0.089(8) -0.024(7) 0.000(8) 0.005(8)
C60F 0.111(8) 0.110(8) 0.072(7) -0.016(7) 0.007(8) 0.009(7)
C1G 0.099(8) 0.086(7) 0.092(8) -0.023(7) 0.024(7) 0.007(7)
C2G 0.107(8) 0.085(7) 0.077(8) -0.032(7) 0.022(7) -0.005(7)
C3G 0.106(8) 0.092(7) 0.060(7) -0.026(7) 0.023(7) -0.011(7)
C4G 0.091(7) 0.086(7) 0.057(7) -0.012(7) 0.030(7) -0.004(7)
C5G 0.084(7) 0.087(7) 0.069(7) -0.012(7) 0.029(7) 0.005(7)
C6G 0.104(8) 0.080(7) 0.107(8) 0.001(7) 0.019(7) 0.014(7)
C7G 0.106(8) 0.073(7) 0.084(7) -0.026(7) 0.013(7) -0.016(7)
C8G 0.110(8) 0.092(7) 0.057(7) -0.001(7) -0.002(7) -0.010(7)
C9G 0.083(7) 0.078(7) 0.048(7) 0.004(6) 0.023(6) -0.014(7)
C10G 0.069(7) 0.078(7) 0.073(7) 0.007(7) 0.012(7) 0.006(7)
C11G 0.109(8) 0.073(7) 0.102(8) 0.005(7) 0.014(7) 0.003(7)
C12G 0.112(8) 0.069(7) 0.098(8) -0.003(7) 0.011(7) -0.007(7)
C13G 0.099(8) 0.074(7) 0.086(8) -0.014(7) -0.001(7) -0.019(7)
C14G 0.105(8) 0.092(8) 0.084(8) -0.005(7) -0.013(7) -0.011(7)
C15G 0.103(8) 0.090(7) 0.058(7) 0.017(7) 0.000(7) -0.002(7)
C16G 0.093(7) 0.080(7) 0.047(7) 0.021(6) 0.021(7) -0.009(7)
C17G 0.059(7) 0.059(7) 0.051(7) 0.008(6) 0.023(6) -0.009(6)
C18G 0.059(7) 0.067(7) 0.065(7) 0.010(6) 0.015(6) -0.006(6)
C19G 0.077(7) 0.082(7) 0.086(7) 0.016(7) 0.002(7) 0.011(7)
C20G 0.091(8) 0.080(7) 0.097(8) 0.018(7) 0.008(7) 0.018(7)
C21G 0.098(8) 0.072(7) 0.090(8) 0.013(7) 0.009(7) 0.009(7)
C22G 0.088(7) 0.060(7) 0.085(7) -0.001(7) 0.012(7) -0.009(7)
C23G 0.086(7) 0.062(7) 0.083(7) -0.005(7) 0.001(7) -0.024(7)
C24G 0.097(8) 0.106(8) 0.090(8) 0.011(7) -0.011(7) -0.003(7)
C25G 0.099(8) 0.098(8) 0.080(8) 0.029(7) -0.006(7) 0.008(7)
C26G 0.088(7) 0.072(7) 0.066(7) 0.026(6) 0.020(7) 0.000(7)
C27G 0.072(7) 0.063(7) 0.070(7) 0.021(6) 0.022(7) -0.010(6)
C28G 0.069(7) 0.080(7) 0.077(7) 0.002(7) 0.002(7) -0.011(7)
C29G 0.078(7) 0.100(8) 0.085(8) 0.011(7) -0.011(7) 0.001(7)
C30G 0.091(8) 0.087(7) 0.089(8) 0.024(7) 0.002(7) 0.017(7)
C31G 0.091(7) 0.066(7) 0.078(7) 0.014(7) 0.010(7) 0.005(7)
C32G 0.076(7) 0.053(7) 0.078(7) 0.015(6) 0.014(7) -0.002(6)
C33G 0.079(7) 0.073(7) 0.077(7) 0.005(7) 0.006(7) -0.018(7)
C34G 0.082(8) 0.100(7) 0.084(8) 0.013(7) -0.010(7) -0.003(7)
C35G 0.087(8) 0.091(8) 0.086(7) 0.038(7) 0.008(7) 0.024(7)
C36G 0.093(7) 0.077(7) 0.079(7) 0.033(7) 0.012(7) 0.017(7)
C37G 0.082(7) 0.065(7) 0.078(7) 0.015(7) 0.017(7) -0.015(7)
C38G 0.078(7) 0.076(7) 0.076(7) 0.002(7) 0.000(7) -0.018(7)
C39G 0.090(8) 0.099(8) 0.075(7) 0.013(7) -0.017(7) 0.003(7)
C40G 0.094(8) 0.093(7) 0.075(7) 0.024(7) -0.020(7) 0.007(7)
C41G 0.093(7) 0.075(7) 0.065(7) 0.017(7) 0.013(7) 0.003(7)
C42G 0.071(7) 0.059(7) 0.068(7) 0.014(6) 0.024(6) -0.007(6)
C43G 0.071(7) 0.066(7) 0.071(7) 0.007(6) 0.016(7) -0.011(6)
C44G 0.079(7) 0.091(7) 0.089(8) 0.017(7) 0.006(7) 0.016(7)
C45G 0.086(8) 0.091(7) 0.093(8) 0.022(7) 0.009(7) 0.031(7)
C46G 0.102(8) 0.076(7) 0.089(8) 0.016(7) 0.015(7) 0.015(7)
C47G 0.098(7) 0.073(7) 0.086(7) 0.003(7) 0.020(7) -0.001(7)
C48G 0.091(8) 0.086(7) 0.076(7) -0.011(7) -0.006(7) -0.013(7)
C49G 0.095(8) 0.092(7) 0.067(7) -0.004(7) -0.011(7) -0.003(7)
C50G 0.103(8) 0.089(7) 0.067(7) 0.022(7) -0.006(7) 0.006(7)
C51G 0.089(7) 0.076(7) 0.069(7) 0.010(7) 0.025(7) -0.004(7)
C52G 0.080(7) 0.076(7) 0.079(7) 0.009(7) 0.027(7) 0.004(7)
C53G 0.096(8) 0.084(7) 0.096(8) 0.012(7) 0.023(7) 0.026(7)
C54G 0.100(8) 0.077(7) 0.078(7) -0.018(7) 0.015(7) -0.002(7)
C55G 0.108(8) 0.094(7) 0.063(7) 0.002(7) -0.003(7) -0.006(7)
C56G 0.097(8) 0.087(7) 0.075(7) -0.004(7) 0.036(7) -0.001(7)
C57G 0.089(8) 0.082(7) 0.081(7) -0.008(7) 0.038(7) 0.008(7)
C58G 0.094(8) 0.088(7) 0.089(8) -0.011(7) 0.032(7) 0.017(7)
C59G 0.104(8) 0.092(7) 0.080(8) -0.019(7) 0.020(7) 0.005(7)
C60G 0.105(8) 0.099(8) 0.069(7) -0.014(7) 0.014(7) -0.001(7)
C1H 0.145(9) 0.132(9) 0.128(9) -0.014(8) 0.002(9) -0.005(8)
C2H 0.152(9) 0.130(9) 0.122(9) -0.007(8) 0.000(9) 0.004(9)
C3H 0.154(9) 0.126(9) 0.111(9) -0.002(8) 0.004(9) 0.001(9)
C4H 0.157(9) 0.131(9) 0.115(9) -0.013(8) 0.013(9) -0.003(9)
C5H 0.154(9) 0.129(9) 0.129(9) -0.018(8) 0.008(9) -0.008(8)
C6H 0.138(9) 0.139(9) 0.136(9) -0.006(8) 0.007(9) -0.008(8)
C7H 0.153(9) 0.129(9) 0.127(9) -0.004(8) 0.001(9) 0.014(8)
C8H 0.160(9) 0.123(9) 0.110(9) 0.015(8) 0.015(9) -0.001(9)
C9H 0.151(9) 0.131(9) 0.113(9) -0.018(8) 0.022(9) 0.003(9)
C10H 0.155(9) 0.120(9) 0.132(9) -0.017(8) 0.015(9) -0.003(8)
C11H 0.134(9) 0.136(9) 0.140(9) -0.006(8) 0.010(9) -0.001(8)
C12H 0.141(9) 0.130(9) 0.136(9) -0.006(8) 0.008(9) 0.016(8)
C13H 0.153(9) 0.122(9) 0.124(9) 0.009(8) 0.008(9) 0.017(8)
C14H 0.162(9) 0.121(9) 0.120(9) 0.017(8) 0.013(9) -0.001(8)
C15H 0.154(9) 0.131(9) 0.113(9) 0.007(8) 0.028(9) -0.009(9)
C16H 0.142(9) 0.135(9) 0.113(9) -0.008(8) 0.035(8) -0.002(8)
C17H 0.150(9) 0.122(9) 0.125(9) -0.016(8) 0.025(9) 0.007(8)
C18H 0.153(9) 0.111(9) 0.130(9) -0.014(8) 0.019(9) 0.006(8)
C19H 0.149(9) 0.116(9) 0.134(9) -0.002(8) 0.014(9) -0.009(8)
C20H 0.137(9) 0.124(9) 0.133(9) 0.002(8) 0.015(9) -0.015(8)
C21H 0.130(9) 0.127(9) 0.130(9) -0.008(8) 0.030(9) 0.000(8)
C22H 0.140(9) 0.117(8) 0.130(9) -0.007(8) 0.019(9) 0.030(8)
C23H 0.148(9) 0.109(8) 0.128(9) 0.002(8) 0.016(9) 0.027(8)
C24H 0.161(9) 0.119(9) 0.125(9) 0.024(8) 0.021(9) -0.011(8)
C25H 0.152(9) 0.127(9) 0.119(9) 0.013(8) 0.032(8) -0.017(8)
C26H 0.129(9) 0.138(9) 0.121(9) -0.007(8) 0.036(8) 0.003(9)
C27H 0.138(9) 0.134(9) 0.129(9) -0.010(8) 0.023(9) 0.015(8)
C28H 0.152(9) 0.110(8) 0.133(9) 0.003(8) 0.019(9) 0.011(8)
C29H 0.154(9) 0.115(9) 0.138(9) 0.008(8) 0.016(8) -0.001(8)
C30H 0.135(9) 0.125(9) 0.130(9) 0.004(8) 0.029(8) -0.010(8)
C31H 0.133(9) 0.121(8) 0.121(9) -0.011(8) 0.036(8) 0.013(8)
C32H 0.135(9) 0.112(8) 0.127(9) -0.011(8) 0.030(8) 0.029(8)
C33H 0.152(9) 0.101(8) 0.128(9) 0.005(8) 0.028(8) 0.014(8)
C34H 0.154(9) 0.108(8) 0.133(9) 0.012(8) 0.027(8) -0.006(8)
C35H 0.131(9) 0.129(9) 0.124(9) 0.007(8) 0.037(8) -0.021(8)
C36H 0.127(9) 0.140(9) 0.131(9) -0.003(9) 0.035(9) -0.007(8)
C37H 0.136(9) 0.133(9) 0.135(9) 0.000(8) 0.012(9) 0.021(8)
C38H 0.147(9) 0.120(9) 0.135(9) 0.007(8) 0.008(9) 0.022(8)
C39H 0.151(9) 0.115(9) 0.133(9) 0.018(8) 0.015(9) -0.002(8)
C40H 0.140(9) 0.123(9) 0.127(9) 0.013(8) 0.026(8) -0.010(8)
C41H 0.135(9) 0.121(8) 0.110(9) -0.015(8) 0.033(8) 0.007(8)
C42H 0.138(9) 0.098(8) 0.121(9) -0.024(8) 0.026(8) 0.023(8)
C43H 0.147(9) 0.095(8) 0.126(9) -0.017(8) 0.022(9) 0.014(8)
C44H 0.146(9) 0.111(8) 0.130(9) 0.005(8) 0.023(8) -0.020(8)
C45H 0.129(9) 0.124(9) 0.128(9) 0.003(8) 0.022(9) -0.029(8)
C46H 0.122(9) 0.142(9) 0.139(9) 0.003(9) 0.012(9) -0.002(8)
C47H 0.129(9) 0.138(9) 0.140(9) 0.003(9) 0.000(9) 0.013(8)
C48H 0.142(9) 0.124(9) 0.130(9) 0.014(8) -0.003(9) 0.018(8)
C49H 0.147(9) 0.120(9) 0.126(9) 0.016(8) 0.000(9) 0.007(8)
C50H 0.141(9) 0.126(9) 0.114(9) 0.001(8) 0.026(8) -0.001(8)
C51H 0.137(9) 0.112(8) 0.109(9) -0.027(8) 0.020(8) 0.010(8)
C52H 0.144(9) 0.109(8) 0.130(9) -0.019(8) 0.016(9) -0.011(8)
C53H 0.126(9) 0.136(9) 0.132(9) -0.003(8) 0.009(8) -0.013(8)
C54H 0.129(9) 0.134(9) 0.133(9) 0.003(8) -0.010(9) 0.010(8)
C55H 0.142(9) 0.122(9) 0.115(9) 0.007(8) 0.006(9) 0.000(8)
C56H 0.138(9) 0.120(8) 0.116(9) -0.018(8) 0.007(8) -0.001(8)
C57H 0.141(9) 0.120(9) 0.125(9) -0.020(8) 0.004(8) -0.011(8)
C58H 0.129(9) 0.131(9) 0.124(9) -0.010(8) -0.002(8) -0.009(8)
C59H 0.127(9) 0.134(9) 0.126(9) -0.003(8) -0.009(8) -0.003(8)
C60H 0.133(9) 0.124(8) 0.118(9) -0.001(8) -0.003(8) -0.002(8)
C1I 0.155(9) 0.159(9) 0.161(10) 0.008(9) 0.029(9) 0.012(9)
C2I 0.159(10) 0.148(9) 0.165(10) 0.019(9) 0.038(9) 0.010(9)
C3I 0.151(9) 0.147(9) 0.165(10) 0.015(9) 0.051(9) 0.002(9)
C4I 0.145(9) 0.151(9) 0.158(10) 0.002(9) 0.052(9) 0.009(9)
C5I 0.153(9) 0.158(9) 0.158(10) -0.004(9) 0.033(9) 0.012(9)
C6I 0.149(9) 0.159(9) 0.167(10) 0.002(9) 0.018(9) 0.021(9)
C7I 0.158(9) 0.136(9) 0.170(10) 0.016(9) 0.031(9) 0.011(9)
C8I 0.141(9) 0.141(9) 0.174(10) 0.010(9) 0.050(9) -0.006(9)
C9I 0.135(9) 0.145(9) 0.161(10) -0.002(9) 0.058(9) 0.005(9)
C10I 0.147(9) 0.149(9) 0.163(10) -0.015(9) 0.025(9) 0.007(9)
C11I 0.144(9) 0.140(9) 0.171(10) 0.005(9) 0.016(9) 0.028(9)
C12I 0.155(9) 0.134(9) 0.173(10) 0.009(9) 0.024(9) 0.023(9)
C13I 0.155(9) 0.130(9) 0.176(10) 0.008(9) 0.036(9) -0.002(9)
C14I 0.149(9) 0.135(9) 0.178(10) 0.006(9) 0.039(9) -0.014(9)
C15I 0.133(9) 0.144(9) 0.172(10) 0.005(9) 0.049(9) -0.006(9)
C16I 0.128(9) 0.140(9) 0.165(10) 0.003(9) 0.056(9) 0.003(9)
C17I 0.138(9) 0.140(9) 0.166(10) -0.012(9) 0.047(9) 0.015(9)
C18I 0.146(9) 0.143(9) 0.168(10) -0.019(9) 0.034(9) 0.006(9)
C19I 0.148(9) 0.154(9) 0.171(10) -0.018(9) 0.013(9) 0.009(9)
C20I 0.143(9) 0.154(9) 0.170(10) -0.014(9) 0.007(9) 0.019(9)
C21I 0.136(9) 0.141(9) 0.172(10) -0.005(9) 0.016(9) 0.030(9)
C22I 0.148(9) 0.122(9) 0.167(10) 0.000(9) 0.034(9) 0.027(9)
C23I 0.157(9) 0.124(9) 0.171(10) -0.007(9) 0.035(9) 0.007(9)
C24I 0.145(9) 0.136(9) 0.176(10) -0.007(9) 0.031(9) -0.014(9)
C25I 0.140(9) 0.139(9) 0.175(10) -0.003(9) 0.034(9) -0.003(9)
C26I 0.135(9) 0.139(9) 0.170(10) -0.001(9) 0.041(9) 0.011(9)
C27I 0.137(9) 0.132(9) 0.174(10) -0.004(9) 0.043(9) 0.016(8)
C28I 0.149(9) 0.132(9) 0.173(10) -0.021(9) 0.029(9) -0.002(9)
C29I 0.144(9) 0.138(9) 0.174(10) -0.022(9) 0.018(9) -0.007(9)
C30I 0.133(9) 0.141(9) 0.170(10) -0.010(9) 0.009(9) 0.012(9)
C31I 0.128(9) 0.135(9) 0.168(10) -0.010(9) 0.036(9) 0.033(8)
C32I 0.136(9) 0.120(9) 0.167(10) -0.011(9) 0.040(9) 0.034(8)
C33I 0.159(9) 0.132(9) 0.170(10) -0.021(9) 0.030(9) 0.001(9)
C34I 0.152(9) 0.140(9) 0.172(10) -0.022(9) 0.023(9) -0.012(9)
C35I 0.140(9) 0.135(9) 0.169(10) -0.004(9) 0.024(9) 0.002(9)
C36I 0.140(9) 0.137(9) 0.170(10) 0.004(9) 0.026(9) 0.013(9)
C37I 0.142(9) 0.122(9) 0.175(10) 0.002(9) 0.033(9) 0.012(9)
C38I 0.148(9) 0.124(9) 0.178(10) -0.008(9) 0.030(9) 0.002(9)
C39I 0.132(9) 0.129(9) 0.174(10) -0.013(9) 0.023(9) -0.014(8)
C40I 0.123(9) 0.135(9) 0.170(10) -0.011(9) 0.022(9) -0.002(8)
C41I 0.122(9) 0.136(9) 0.161(10) -0.008(9) 0.048(9) 0.016(9)
C42I 0.143(9) 0.138(9) 0.161(10) -0.020(9) 0.044(9) 0.021(9)
C43I 0.159(10) 0.145(9) 0.166(10) -0.025(9) 0.033(9) 0.010(9)
C44I 0.157(9) 0.150(9) 0.168(10) -0.020(9) 0.017(9) 0.000(9)
C45I 0.149(9) 0.145(9) 0.168(10) -0.010(9) 0.019(9) 0.004(9)
C46I 0.143(9) 0.132(9) 0.168(10) 0.012(9) 0.021(9) 0.017(9)
C47I 0.147(9) 0.127(9) 0.175(10) 0.016(9) 0.028(9) 0.014(9)
C48I 0.148(9) 0.125(9) 0.177(10) 0.004(9) 0.029(9) -0.005(9)
C49I 0.138(9) 0.127(9) 0.177(10) 0.003(9) 0.032(9) -0.013(8)
C50I 0.121(9) 0.134(9) 0.166(10) -0.006(9) 0.040(9) -0.002(8)
C51I 0.138(9) 0.142(9) 0.155(10) -0.011(9) 0.053(9) 0.018(9)
C52I 0.164(10) 0.152(9) 0.158(10) -0.020(9) 0.025(9) 0.005(9)
C53I 0.152(9) 0.144(9) 0.164(10) 0.007(9) 0.020(9) 0.012(9)
C54I 0.155(9) 0.132(9) 0.175(10) 0.015(9) 0.028(9) 0.002(9)
C55I 0.133(9) 0.132(9) 0.166(10) 0.004(9) 0.046(9) -0.007(9)
C56I 0.150(9) 0.146(9) 0.150(10) 0.002(9) 0.053(9) 0.010(9)
C57I 0.163(9) 0.150(9) 0.152(10) -0.001(9) 0.034(9) 0.006(9)
C58I 0.160(9) 0.146(9) 0.157(10) 0.010(9) 0.031(9) 0.007(9)
C59I 0.157(9) 0.137(9) 0.167(10) 0.017(9) 0.036(9) 0.005(9)
C60I 0.147(9) 0.142(9) 0.162(10) 0.014(9) 0.048(9) 0.002(9)
C1S1 0.129(17) 0.082(14) 0.102(17) 0.020(13) -0.006(15) 0.019(14)
C2S1 0.089(9) 0.076(9) 0.075(10) 0.002(8) -0.011(9) 0.012(8)
C3S1 0.077(9) 0.081(10) 0.078(10) 0.007(8) -0.012(9) 0.021(8)
C4S1 0.074(9) 0.084(10) 0.087(10) 0.006(8) -0.013(9) 0.019(8)
C5S1 0.087(10) 0.091(10) 0.094(10) 0.009(9) -0.007(9) 0.011(9)
C6S1 0.094(10) 0.089(10) 0.091(10) 0.002(9) 0.002(9) -0.002(9)
C7S1 0.092(10) 0.085(10) 0.084(10) 0.003(8) 0.000(9) -0.004(9)
C1S2 0.055(10) 0.078(12) 0.034(10) -0.006(9) 0.011(9) 0.006(9)
C2S2 0.059(8) 0.064(8) 0.058(8) -0.003(7) 0.015(7) -0.021(7)
C3S2 0.069(8) 0.064(8) 0.065(8) -0.002(7) 0.016(7) -0.020(7)
C4S2 0.081(9) 0.063(8) 0.062(8) -0.007(7) 0.010(8) -0.033(7)
C5S2 0.084(9) 0.049(8) 0.059(8) -0.014(7) 0.017(8) -0.025(7)
C6S2 0.073(9) 0.047(8) 0.066(8) -0.004(7) 0.018(7) -0.023(7)
C7S2 0.061(8) 0.054(8) 0.058(8) -0.002(7) 0.010(7) -0.024(7)

loop_
_atom_type_symbol
_atom_type_description
_atom_type_scat_dispersion_real
_atom_type_scat_dispersion_imag
_atom_type_scat_source
C C 0.0181 0.0091 'International Tables Vol C Tables 4.2.6.8 and 6.1.1.4'
H H 0.0000 0.0000 'International Tables Vol C Tables 4.2.6.8 and 6.1.1.4'
O O 0.0492 0.0322 'International Tables Vol C Tables 4.2.6.8 and 6.1.1.4'

loop_
_geom_angle_atom_site_label_1
_geom_angle_atom_site_label_2
_geom_angle_atom_site_label_3
_geom_angle
O1AA C1AA C2AA 118.7(13)
O1AA C1AA C6AA 118.1(13)
C2AA C1AA C6AA 122.4(11)
C3AA C2AA C1AA 118.7(13)
C3AA C2AA C7AE 120.0(14)
C1AA C2AA C7AE 121.3(12)
C2AA C3AA C4AA 122.2(14)
C5AA C4AA C3AA 116.3(13)
C4AA C5AA C6AA 126.1(15)
C1AA C6AA C5AA 113.4(14)
C1AA C6AA C7AA 124.2(13)
C5AA C6AA C7AA 122.3(13)
C6AA C7AA C2AB 115.3(12)
O1AB C1AB C2AB 125.2(14)
O1AB C1AB C6AB 120.5(13)
C2AB C1AB C6AB 114.3(14)
C3AB C2AB C1AB 122.2(14)
C3AB C2AB C7AA 120.7(13)
C1AB C2AB C7AA 116.9(13)
C2AB C3AB C4AB 123.7(14)
C3AB C4AB C5AB 113.5(14)
C6AB C5AB C4AB 123.6(15)
C5AB C6AB C1AB 122.0(14)
C5AB C6AB C7AB 123.6(14)
C1AB C6AB C7AB 114.3(13)
C2AC C7AB C6AB 114.8(11)
O1AC C1AC C6AC 124.1(13)
O1AC C1AC C2AC 117.9(12)
C6AC C1AC C2AC 117.7(14)
C3AC C2AC C1AC 115.7(13)
C3AC C2AC C7AB 125.0(14)
C1AC C2AC C7AB 119.1(13)
C2AC C3AC C4AC 126.6(15)
C3AC C4AC C5AC 117.2(15)
C6AC C5AC C4AC 118.8(14)
C5AC C6AC C1AC 123.4(14)
C5AC C6AC C7AC 117.9(14)
C1AC C6AC C7AC 118.6(14)
C6AC C7AC C2AD 113.0(11)
O1AD C1AD C2AD 121.3(13)
O1AD C1AD C6AD 118.8(14)
C2AD C1AD C6AD 119.2(14)
C3AD C2AD C1AD 115.8(14)
C3AD C2AD C7AC 123.8(14)
C1AD C2AD C7AC 120.4(14)
C4AD C3AD C2AD 125.1(14)
C3AD C4AD C5AD 117.5(13)
C6AD C5AD C4AD 123.2(14)
C5AD C6AD C1AD 118.3(15)
C5AD C6AD C7AD 121.6(13)
C1AD C6AD C7AD 120.1(13)
C6AD C7AD C2AE 119.2(14)
C2AE C1AE C6AE 128.0(15)
C2AE C1AE O1AE 113.2(14)
C6AE C1AE O1AE 118.6(13)
C1AE C2AE C3AE 114.5(14)
C1AE C2AE C7AD 127.2(15)
C3AE C2AE C7AD 118.3(13)
C4AE C3AE C2AE 118.7(14)
C3AE C4AE C5AE 121.8(17)
C6AE C5AE C4AE 120.8(16)
C5AE C6AE C1AE 115.8(15)
C5AE C6AE C7AE 118.0(14)
C1AE C6AE C7AE 125.7(15)
C6AE C7AE C2AA 118.0(13)
O1BA C1BA C6BA 120.4(13)
O1BA C1BA C2BA 117.3(13)
C6BA C1BA C2BA 122.3(12)
C3BA C2BA C1BA 117.9(13)
C3BA C2BA C7BE 119.7(13)
C1BA C2BA C7BE 122.0(12)
C2BA C3BA C4BA 125.5(14)
C3BA C4BA C5BA 117.4(13)
C4BA C5BA C6BA 117.9(14)
C1BA C6BA C5BA 118.6(14)
C1BA C6BA C7BA 125.9(13)
C5BA C6BA C7BA 115.4(13)
C2BB C7BA C6BA 115.6(12)
O1BB C1BB C2BB 123.9(12)
O1BB C1BB C6BB 118.3(11)
C2BB C1BB C6BB 117.8(13)
C3BB C2BB C1BB 121.6(14)
C3BB C2BB C7BA 119.4(14)
C1BB C2BB C7BA 118.8(13)
C2BB C3BB C4BB 120.7(15)
C5BB C4BB C3BB 120.7(15)
C6BB C5BB C4BB 119.9(14)
C5BB C6BB C1BB 119.2(13)
C5BB C6BB C7BB 123.1(13)
C1BB C6BB C7BB 117.5(13)
C6BB C7BB C2BC 118.3(12)
O1BC C1BC C6BC 119.9(13)
O1BC C1BC C2BC 119.9(12)
C6BC C1BC C2BC 120.0(14)
C3BC C2BC C1BC 119.8(14)
C3BC C2BC C7BB 117.6(13)
C1BC C2BC C7BB 122.3(13)
C2BC C3BC C4BC 120.6(14)
C3BC C4BC C5BC 116.1(14)
C6BC C5BC C4BC 123.6(14)
C5BC C6BC C1BC 119.3(13)
C5BC C6BC C7BC 121.9(12)
C1BC C6BC C7BC 118.7(12)
C2BD C7BC C6BC 117.0(10)
C2BD C1BD O1BD 119.8(12)
C2BD C1BD C6BD 121.9(12)
O1BD C1BD C6BD 117.8(11)
C1BD C2BD C3BD 120.6(12)
C1BD C2BD C7BC 124.1(11)
C3BD C2BD C7BC 115.1(11)
C4BD C3BD C2BD 116.8(12)
C3BD C4BD C5BD 121.2(12)
C6BD C5BD C4BD 120.0(13)
C5BD C6BD C1BD 118.6(12)
C5BD C6BD C7BD 120.8(12)
C1BD C6BD C7BD 120.1(11)
C2BE C7BD C6BD 118.2(12)
O1BE C1BE C6BE 115.9(11)
O1BE C1BE C2BE 121.3(12)
C6BE C1BE C2BE 122.0(12)
C1BE C2BE C3BE 119.0(13)
C1BE C2BE C7BD 120.7(12)
C3BE C2BE C7BD 120.3(12)
C4BE C3BE C2BE 119.6(13)
C3BE C4BE C5BE 122.2(13)
C4BE C5BE C6BE 117.4(13)
C1BE C6BE C7BE 123.4(12)
C1BE C6BE C5BE 118.5(12)
C7BE C6BE C5BE 118.0(12)
C6BE C7BE C2BA 117.0(11)
O1CA C1CA C6CA 121.1(16)
O1CA C1CA C2CA 116.6(15)
C6CA C1CA C2CA 121.0(16)
C1CA C2CA C3CA 116.0(16)
C1CA C2CA C7CE 127.7(16)
C3CA C2CA C7CE 116.2(16)
C2CA C3CA C4CA 114.5(18)
C5CA C4CA C3CA 128(2)
C4CA C5CA C6CA 114.0(19)
C1CA C6CA C5CA 125.6(18)
C1CA C6CA C7CA 117.0(16)
C5CA C6CA C7CA 117.3(16)
C2CB C7CA C6CA 120.5(13)
C6CB C1CB C2CB 122.3(14)
C6CB C1CB O1CB 119.8(14)
C2CB C1CB O1CB 117.9(14)
C3CB C2CB C1CB 117.5(16)
C3CB C2CB C7CA 121.7(16)
C1CB C2CB C7CA 120.5(14)
C2CB C3CB C4CB 123.5(17)
C3CB C4CB C5CB 117.2(15)
C6CB C5CB C4CB 118.7(16)
C1CB C6CB C5CB 120.3(15)
C1CB C6CB C7CB 121.9(13)
C5CB C6CB C7CB 117.8(14)
C2CC C7CB C6CB 116.9(13)
C2CC C1CC O1CC 121.8(14)
C2CC C1CC C6CC 122.9(14)
O1CC C1CC C6CC 114.6(13)
C1CC C2CC C3CC 117.9(15)
C1CC C2CC C7CB 121.7(13)
C3CC C2CC C7CB 120.1(14)
C4CC C3CC C2CC 119.8(16)
C3CC C4CC C5CC 121.2(15)
C4CC C5CC C6CC 122.0(15)
C5CC C6CC C1CC 115.1(14)
C5CC C6CC C7CC 122.9(14)
C1CC C6CC C7CC 122.0(13)
C6CC C7CC C2CD 115.6(13)
O1CD C1CD C6CD 121.6(13)
O1CD C1CD C2CD 114.9(13)
C6CD C1CD C2CD 123.5(14)
C3CD C2CD C1CD 117.9(15)
C3CD C2CD C7CC 121.6(14)
C1CD C2CD C7CC 120.3(13)
C2CD C3CD C4CD 119.5(14)
C5CD C4CD C3CD 122.2(14)
C4CD C5CD C6CD 121.6(16)
C1CD C6CD C5CD 114.9(14)
C1CD C6CD C7CD 122.6(15)
C5CD C6CD C7CD 122.3(15)
C6CD C7CD C2CE 118.5(12)
O1CE C1CE C2CE 120.2(14)
O1CE C1CE C6CE 119.8(13)
C2CE C1CE C6CE 118.7(14)
C1CE C2CE C3CE 119.5(15)
C1CE C2CE C7CD 121.6(14)
C3CE C2CE C7CD 118.8(15)
C2CE C3CE C4CE 123.2(16)
C5CE C4CE C3CE 116.5(16)
C6CE C5CE C4CE 121.1(15)
C5CE C6CE C1CE 119.6(14)
C5CE C6CE C7CE 120.3(14)
C1CE C6CE C7CE 120.1(13)
C2CA C7CE C6CE 119.5(12)
C6DA C1DA O1DA 121.7(14)
C6DA C1DA C2DA 120.0(13)
O1DA C1DA C2DA 118.3(13)
C3DA C2DA C1DA 117.3(13)
C3DA C2DA C7DE 123.7(14)
C1DA C2DA C7DE 118.7(13)
C2DA C3DA C4DA 123.5(16)
C3DA C4DA C5DA 117.7(14)
C6DA C5DA C4DA 118.9(15)
C1DA C6DA C5DA 122.4(15)
C1DA C6DA C7DA 119.2(14)
C5DA C6DA C7DA 118.2(14)
C6DA C7DA C2DB 115.6(12)
C6DB C1DB O1DB 120.4(14)
C6DB C1DB C2DB 121.3(14)
O1DB C1DB C2DB 117.9(14)
C3DB C2DB C1DB 120.7(15)
C3DB C2DB C7DA 119.8(14)
C1DB C2DB C7DA 119.2(13)
C2DB C3DB C4DB 119.8(15)
C5DB C4DB C3DB 119.1(15)
C4DB C5DB C6DB 121.1(16)
C1DB C6DB C5DB 117.5(15)
C1DB C6DB C7DB 122.2(14)
C5DB C6DB C7DB 120.3(14)
C2DC C7DB C6DB 116.9(12)
O1DC C1DC C6DC 123.3(13)
O1DC C1DC C2DC 116.8(13)
C6DC C1DC C2DC 119.8(14)
C3DC C2DC C1DC 119.7(15)
C3DC C2DC C7DB 119.0(14)
C1DC C2DC C7DB 120.5(13)
C2DC C3DC C4DC 119.4(15)
C3DC C4DC C5DC 117.0(15)
C6DC C5DC C4DC 123.0(15)
C5DC C6DC C1DC 120.6(14)
C5DC C6DC C7DC 117.7(13)
C1DC C6DC C7DC 121.4(13)
C2DD C7DC C6DC 117.3(12)
C6DD C1DD O1DD 119.7(14)
C6DD C1DD C2DD 123.1(15)
O1DD C1DD C2DD 117.0(12)
C3DD C2DD C1DD 117.1(13)
C3DD C2DD C7DC 118.9(14)
C1DD C2DD C7DC 123.5(13)
C2DD C3DD C4DD 119.9(16)
C5DD C4DD C3DD 121.1(16)
C4DD C5DD C6DD 119.5(15)
C1DD C6DD C5DD 119.0(15)
C1DD C6DD C7DD 124.9(14)
C5DD C6DD C7DD 115.9(13)
C6DD C7DD C2DE 114.2(11)
O1DE C1DE C6DE 119.6(11)
O1DE C1DE C2DE 121.2(12)
C6DE C1DE C2DE 119.0(12)
C3DE C2DE C1DE 123.1(14)
C3DE C2DE C7DD 119.1(13)
C1DE C2DE C7DD 117.5(12)
C2DE C3DE C4DE 118.4(14)
C5DE C4DE C3DE 120.7(15)
C4DE C5DE C6DE 122.6(15)
C1DE C6DE C5DE 115.9(13)
C1DE C6DE C7DE 122.6(12)
C5DE C6DE C7DE 121.4(13)
C6DE C7DE C2DA 117.4(12)
C2E C1E C6E 119.9
C2E C1E C5E 108.0
C6E C1E C5E 120.1
C1E C2E C7E 120.0
C1E C2E C3E 107.9
C7E C2E C3E 120.1
C8E C3E C4E 120.0
C8E C3E C2E 119.9
C4E C3E C2E 108.1
C9E C4E C3E 120.0
C9E C4E C5E 120.1
C3E C4E C5E 107.9
C10E C5E C4E 120.0
C10E C5E C1E 120.0
C4E C5E C1E 108.1
C20E C6E C1E 119.9
C20E C6E C11E 108.1
C1E C6E C11E 120.1
C12E C7E C13E 108.0
C12E C7E C2E 120.1
C13E C7E C2E 120.0
C3E C8E C15E 119.9
C3E C8E C14E 120.0
C15E C8E C14E 108.1
C16E C9E C4E 120.0
C16E C9E C17E 108.1
C4E C9E C17E 119.9
C5E C10E C19E 119.9
C5E C10E C18E 120.0
C19E C10E C18E 108.1
C12E C11E C21E 120.0
C12E C11E C6E 120.0
C21E C11E C6E 108.0
C11E C12E C7E 119.8
C11E C12E C22E 120.1
C7E C12E C22E 108.1
C23E C13E C7E 108.0
C23E C13E C14E 120.2
C7E C13E C14E 119.9
C24E C14E C13E 119.9
C24E C14E C8E 108.0
C13E C14E C8E 120.2
C8E C15E C25E 107.8
C8E C15E C16E 120.1
C25E C15E C16E 120.1
C26E C16E C9E 108.0
C26E C16E C15E 120.0
C9E C16E C15E 120.0
C27E C17E C18E 120.0
C27E C17E C9E 107.9
C18E C17E C9E 120.0
C28E C18E C17E 120.1
C28E C18E C10E 107.9
C17E C18E C10E 120.0
C29E C19E C10E 107.9
C29E C19E C20E 120.0
C10E C19E C20E 120.1
C6E C20E C19E 120.0
C6E C20E C30E 107.9
C19E C20E C30E 120.2
C31E C21E C11E 120.0
C31E C21E C30E 120.1
C11E C21E C30E 107.9
C32E C22E C23E 120.1
C32E C22E C12E 120.0
C23E C22E C12E 107.9
C33E C23E C22E 120.0
C33E C23E C13E 119.9
C22E C23E C13E 108.1
C14E C24E C34E 119.9
C14E C24E C25E 107.9
C34E C24E C25E 120.2
C35E C25E C15E 119.9
C35E C25E C24E 119.9
C15E C25E C24E 108.1
C16E C26E C36E 119.9
C16E C26E C27E 108.0
C36E C26E C27E 120.0
C17E C27E C37E 119.9
C17E C27E C26E 108.0
C37E C27E C26E 120.0
C18E C28E C38E 119.9
C18E C28E C29E 108.2
C38E C28E C29E 119.9
C19E C29E C28E 108.0
C19E C29E C39E 119.9
C28E C29E C39E 120.2
C40E C30E C21E 120.0
C40E C30E C20E 119.9
C21E C30E C20E 108.1
C41E C31E C21E 119.9
C41E C31E C32E 108.0
C21E C31E C32E 120.0
C42E C32E C22E 119.9
C42E C32E C31E 108.0
C22E C32E C31E 120.0
C23E C33E C43E 119.9
C23E C33E C34E 119.9
C43E C33E C34E 108.1
C44E C34E C24E 119.9
C44E C34E C33E 108.0
C24E C34E C33E 120.2
C25E C35E C36E 120.0
C25E C35E C45E 119.9
C36E C35E C45E 108.2
C26E C36E C46E 120.0
C26E C36E C35E 120.1
C46E C36E C35E 107.9
C38E C37E C27E 120.1
C38E C37E C47E 107.9
C27E C37E C47E 119.9
C28E C38E C37E 120.0
C28E C38E C48E 119.8
C37E C38E C48E 108.1
C49E C39E C29E 119.9
C49E C39E C40E 107.9
C29E C39E C40E 120.2
C30E C40E C50E 119.9
C30E C40E C39E 120.0
C50E C40E C39E 108.2
C31E C41E C51E 107.9
C31E C41E C50E 120.0
C51E C41E C50E 120.0
C32E C42E C43E 120.0
C32E C42E C51E 107.9
C43E C42E C51E 120.0
C33E C43E C42E 120.1
C33E C43E C52E 107.9
C42E C43E C52E 120.0
C34E C44E C52E 107.9
C34E C44E C45E 119.9
C52E C44E C45E 120.1
C53E C45E C44E 120.0
C53E C45E C35E 107.9
C44E C45E C35E 120.2
C36E C46E C47E 120.0
C36E C46E C53E 108.1
C47E C46E C53E 120.0
C46E C47E C54E 119.9
C46E C47E C37E 120.1
C54E C47E C37E 108.1
C54E C48E C49E 119.9
C54E C48E C38E 108.0
C49E C48E C38E 120.2
C39E C49E C48E 119.9
C39E C49E C55E 107.9
C48E C49E C55E 120.2
C55E C50E C41E 120.0
C55E C50E C40E 107.8
C41E C50E C40E 120.1
C56E C51E C41E 119.9
C56E C51E C42E 119.9
C41E C51E C42E 108.1
C57E C52E C43E 120.0
C57E C52E C44E 119.9
C43E C52E C44E 108.1
C45E C53E C58E 119.9
C45E C53E C46E 108.0
C58E C53E C46E 120.1
C48E C54E C47E 108.0
C48E C54E C59E 120.0
C47E C54E C59E 120.1
C60E C55E C50E 119.9
C60E C55E C49E 119.9
C50E C55E C49E 108.2
C51E C56E C60E 120.0
C51E C56E C57E 120.1
C60E C56E C57E 107.9
C52E C57E C56E 119.9
C52E C57E C58E 120.0
C56E C57E C58E 108.1
C59E C58E C53E 119.9
C59E C58E C57E 108.0
C53E C58E C57E 120.2
C58E C59E C54E 120.0
C58E C59E C60E 108.0
C54E C59E C60E 120.0
C55E C60E C56E 120.0
C55E C60E C59E 120.0
C56E C60E C59E 108.1
C5F C1F C6F 119.8
C5F C1F C2F 108.1
C6F C1F C2F 120.1
C7F C2F C3F 120.0
C7F C2F C1F 120.0
C3F C2F C1F 108.1
C8F C3F C4F 120.1
C8F C3F C2F 120.0
C4F C3F C2F 107.8
C9F C4F C3F 120.0
C9F C4F C5F 120.0
C3F C4F C5F 108.1
C1F C5F C10F 120.1
C1F C5F C4F 107.9
C10F C5F C4F 120.0
C11F C6F C1F 119.8
C11F C6F C20F 108.1
C1F C6F C20F 120.1
C2F C7F C12F 119.8
C2F C7F C13F 120.0
C12F C7F C13F 108.1
C14F C8F C3F 120.1
C14F C8F C15F 108.0
C3F C8F C15F 119.9
C4F C9F C16F 120.0
C4F C9F C17F 119.9
C16F C9F C17F 108.1
C19F C10F C18F 107.9
C19F C10F C5F 120.1
C18F C10F C5F 120.1
C6F C11F C12F 120.0
C6F C11F C21F 107.8
C12F C11F C21F 120.2
C7F C12F C22F 107.9
C7F C12F C11F 120.2
C22F C12F C11F 119.9
C23F C13F C14F 119.9
C23F C13F C7F 107.9
C14F C13F C7F 120.1
C24F C14F C13F 120.0
C24F C14F C8F 108.0
C13F C14F C8F 119.9
C25F C15F C8F 108.0
C25F C15F C16F 119.9
C8F C15F C16F 120.0
C26F C16F C9F 107.9
C26F C16F C15F 120.1
C9F C16F C15F 120.0
C27F C17F C18F 120.0
C27F C17F C9F 107.9
C18F C17F C9F 120.2
C10F C18F C17F 119.8
C10F C18F C28F 108.0
C17F C18F C28F 120.1
C20F C19F C10F 119.8
C20F C19F C29F 120.1
C10F C19F C29F 108.1
C19F C20F C30F 119.9
C19F C20F C6F 120.1
C30F C20F C6F 108.0
C31F C21F C30F 119.9
C31F C21F C11F 119.9
C30F C21F C11F 108.2
C12F C22F C32F 119.9
C12F C22F C23F 108.0
C32F C22F C23F 120.1
C13F C23F C33F 120.0
C13F C23F C22F 108.0
C33F C23F C22F 119.9
C14F C24F C34F 120.0
C14F C24F C25F 108.0
C34F C24F C25F 119.9
C15F C25F C35F 119.9
C15F C25F C24F 108.0
C35F C25F C24F 120.1
C36F C26F C16F 120.0
C36F C26F C27F 119.9
C16F C26F C27F 108.1
C17F C27F C37F 119.9
C17F C27F C26F 107.9
C37F C27F C26F 120.2
C38F C28F C29F 120.0
C38F C28F C18F 119.9
C29F C28F C18F 108.0
C39F C29F C28F 120.0
C39F C29F C19F 120.0
C28F C29F C19F 107.9
C20F C30F C21F 107.8
C20F C30F C40F 120.1
C21F C30F C40F 120.1
C21F C31F C41F 120.0
C21F C31F C32F 120.0
C41F C31F C32F 108.2
C42F C32F C22F 119.9
C42F C32F C31F 108.0
C22F C32F C31F 120.2
C23F C33F C34F 120.0
C23F C33F C43F 120.0
C34F C33F C43F 108.0
C24F C34F C33F 120.0
C24F C34F C44F 120.1
C33F C34F C44F 107.9
C45F C35F C36F 107.8
C45F C35F C25F 120.0
C36F C35F C25F 120.1
C26F C36F C35F 119.9
C26F C36F C46F 119.9
C35F C36F C46F 108.2
C47F C37F C38F 108.1
C47F C37F C27F 119.8
C38F C37F C27F 120.1
C28F C38F C48F 120.0
C28F C38F C37F 120.0
C48F C38F C37F 108.0
C29F C39F C49F 120.0
C29F C39F C40F 119.9
C49F C39F C40F 108.0
C50F C40F C39F 108.0
C50F C40F C30F 120.0
C39F C40F C30F 120.0
C51F C41F C31F 107.8
C51F C41F C50F 120.0
C31F C41F C50F 120.1
C32F C42F C43F 120.0
C32F C42F C51F 108.0
C43F C42F C51F 120.1
C52F C43F C33F 108.1
C52F C43F C42F 119.8
C33F C43F C42F 120.1
C45F C44F C52F 119.8
C45F C44F C34F 120.1
C52F C44F C34F 108.1
C44F C45F C35F 119.9
C44F C45F C53F 120.1
C35F C45F C53F 108.0
C53F C46F C36F 107.8
C53F C46F C47F 120.1
C36F C46F C47F 120.1
C37F C47F C54F 107.8
C37F C47F C46F 120.0
C54F C47F C46F 120.1
C38F C48F C49F 120.0
C38F C48F C54F 107.9
C49F C48F C54F 120.0
C48F C49F C39F 120.0
C48F C49F C55F 120.0
C39F C49F C55F 108.0
C40F C50F C55F 108.0
C40F C50F C41F 119.9
C55F C50F C41F 120.0
C56F C51F C41F 120.0
C56F C51F C42F 120.0
C41F C51F C42F 108.1
C44F C52F C43F 107.9
C44F C52F C57F 120.1
C43F C52F C57F 120.0
C46F C53F C58F 119.8
C46F C53F C45F 108.1
C58F C53F C45F 120.1
C59F C54F C47F 119.8
C59F C54F C48F 120.0
C47F C54F C48F 108.2
C49F C55F C60F 120.0
C49F C55F C50F 108.0
C60F C55F C50F 119.9
C51F C56F C60F 120.0
C51F C56F C57F 119.9
C60F C56F C57F 108.1
C58F C57F C52F 120.1
C58F C57F C56F 107.9
C52F C57F C56F 120.1
C53F C58F C57F 119.8
C53F C58F C59F 120.1
C57F C58F C59F 108.0
C54F C59F C60F 119.9
C54F C59F C58F 120.1
C60F C59F C58F 108.0
C55F C60F C56F 120.1
C55F C60F C59F 120.0
C56F C60F C59F 107.9
C5G C1G C6G 119.9
C5G C1G C2G 108.0
C6G C1G C2G 120.1
C7G C2G C3G 119.9
C7G C2G C1G 120.0
C3G C2G C1G 108.1
C4G C3G C8G 120.1
C4G C3G C2G 107.8
C8G C3G C2G 120.0
C9G C4G C3G 119.9
C9G C4G C5G 119.9
C3G C4G C5G 108.2
C1G C5G C10G 120.0
C1G C5G C4G 107.9
C10G C5G C4G 120.1
C11G C6G C1G 119.8
C11G C6G C20G 108.1
C1G C6G C20G 120.1
C2G C7G C12G 119.8
C2G C7G C13G 120.0
C12G C7G C13G 108.1
C15G C8G C14G 108.0
C15G C8G C3G 119.9
C14G C8G C3G 120.0
C4G C9G C16G 120.0
C4G C9G C17G 120.0
C16G C9G C17G 108.1
C19G C10G C18G 108.0
C19G C10G C5G 120.1
C18G C10G C5G 119.9
C6G C11G C21G 107.9
C6G C11G C12G 120.0
C21G C11G C12G 120.2
C7G C12G C22G 107.9
C7G C12G C11G 120.2
C22G C12G C11G 120.0
C23G C13G C14G 120.0
C23G C13G C7G 107.9
C14G C13G C7G 120.1
C24G C14G C13G 120.1
C24G C14G C8G 108.0
C13G C14G C8G 119.9
C25G C15G C8G 108.0
C25G C15G C16G 120.0
C8G C15G C16G 120.0
C26G C16G C15G 120.1
C26G C16G C9G 107.9
C15G C16G C9G 120.0
C27G C17G C18G 120.0
C27G C17G C9G 107.9
C18G C17G C9G 120.1
C28G C18G C10G 108.0
C28G C18G C17G 120.1
C10G C18G C17G 119.9
C10G C19G C20G 119.9
C10G C19G C29G 108.1
C20G C19G C29G 120.1
C19G C20G C30G 119.9
C19G C20G C6G 120.1
C30G C20G C6G 108.1
C31G C21G C11G 119.9
C31G C21G C30G 120.0
C11G C21G C30G 108.2
C32G C22G C12G 119.8
C32G C22G C23G 120.1
C12G C22G C23G 108.0
C13G C23G C33G 119.9
C13G C23G C22G 108.1
C33G C23G C22G 120.0
C34G C24G C14G 120.0
C34G C24G C25G 120.0
C14G C24G C25G 108.0
C15G C25G C35G 119.9
C15G C25G C24G 108.0
C35G C25G C24G 120.0
C36G C26G C16G 119.9
C36G C26G C27G 120.0
C16G C26G C27G 108.1
C17G C27G C37G 119.9
C17G C27G C26G 108.0
C37G C27G C26G 120.1
C38G C28G C29G 120.0
C38G C28G C18G 119.9
C29G C28G C18G 108.0
C39G C29G C28G 120.0
C39G C29G C19G 120.0
C28G C29G C19G 107.9
C40G C30G C20G 120.0
C40G C30G C21G 120.1
C20G C30G C21G 107.8
C21G C31G C41G 119.9
C21G C31G C32G 120.0
C41G C31G C32G 108.1
C42G C32G C22G 119.9
C42G C32G C31G 108.0
C22G C32G C31G 120.2
C23G C33G C43G 119.9
C23G C33G C34G 120.1
C43G C33G C34G 108.0
C24G C34G C33G 120.0
C24G C34G C44G 120.0
C33G C34G C44G 107.9
C45G C35G C36G 107.9
C45G C35G C25G 120.0
C36G C35G C25G 120.1
C26G C36G C35G 120.0
C26G C36G C46G 119.8
C35G C36G C46G 108.1
C47G C37G C27G 119.8
C47G C37G C38G 108.1
C27G C37G C38G 120.1
C28G C38G C48G 120.0
C28G C38G C37G 120.0
C48G C38G C37G 108.0
C29G C39G C49G 120.0
C29G C39G C40G 120.0
C49G C39G C40G 108.0
C50G C40G C30G 119.9
C50G C40G C39G 108.0
C30G C40G C39G 120.0
C31G C41G C50G 120.1
C31G C41G C51G 107.9
C50G C41G C51G 120.1
C32G C42G C43G 120.0
C32G C42G C51G 107.9
C43G C42G C51G 120.1
C33G C43G C52G 108.0
C33G C43G C42G 120.1
C52G C43G C42G 119.9
C45G C44G C52G 119.9
C45G C44G C34G 120.1
C52G C44G C34G 108.1
C35G C45G C44G 119.9
C35G C45G C53G 108.0
C44G C45G C53G 120.0
C53G C46G C36G 107.9
C53G C46G C47G 120.0
C36G C46G C47G 120.1
C37G C47G C54G 107.8
C37G C47G C46G 120.1
C54G C47G C46G 120.1
C38G C48G C49G 120.0
C38G C48G C54G 107.9
C49G C48G C54G 120.0
C39G C49G C55G 108.0
C39G C49G C48G 120.0
C55G C49G C48G 119.9
C40G C50G C55G 108.0
C40G C50G C41G 120.0
C55G C50G C41G 120.0
C56G C51G C41G 120.0
C56G C51G C42G 119.9
C41G C51G C42G 108.1
C44G C52G C43G 107.9
C44G C52G C57G 120.1
C43G C52G C57G 120.0
C46G C53G C58G 119.8
C46G C53G C45G 108.0
C58G C53G C45G 120.2
C59G C54G C47G 119.8
C59G C54G C48G 120.1
C47G C54G C48G 108.2
C50G C55G C49G 108.0
C50G C55G C60G 120.0
C49G C55G C60G 120.0
C51G C56G C60G 120.0
C51G C56G C57G 119.9
C60G C56G C57G 108.2
C58G C57G C52G 120.1
C58G C57G C56G 107.9
C52G C57G C56G 120.1
C57G C58G C53G 119.8
C57G C58G C59G 108.0
C53G C58G C59G 120.1
C54G C59G C60G 119.9
C54G C59G C58G 120.1
C60G C59G C58G 108.1
C56G C60G C55G 120.1
C56G C60G C59G 107.8
C55G C60G C59G 120.1
C6H C1H C5H 119.9
C6H C1H C2H 120.0
C5H C1H C2H 108.1
C7H C2H C3H 120.0
C7H C2H C1H 120.0
C3H C2H C1H 107.9
C8H C3H C2H 120.0
C8H C3H C4H 119.9
C2H C3H C4H 108.0
C3H C4H C5H 108.0
C3H C4H C9H 120.1
C5H C4H C9H 119.9
C1H C5H C4H 107.9
C1H C5H C10H 120.1
C4H C5H C10H 119.9
C1H C6H C11H 119.9
C1H C6H C20H 120.0
C11H C6H C20H 107.9
C12H C7H C2H 120.0
C12H C7H C13H 107.9
C2H C7H C13H 120.1
C3H C8H C14H 120.0
C3H C8H C15H 120.1
C14H C8H C15H 107.9
C16H C9H C4H 120.0
C16H C9H C17H 107.9
C4H C9H C17H 120.1
C19H C10H C5H 120.0
C19H C10H C18H 107.8
C5H C10H C18H 120.2
C6H C11H C12H 120.1
C6H C11H C21H 108.0
C12H C11H C21H 120.0
C7H C12H C11H 120.0
C7H C12H C22H 108.1
C11H C12H C22H 119.9
C14H C13H C23H 119.9
C14H C13H C7H 120.0
C23H C13H C7H 108.1
C13H C14H C8H 120.0
C13H C14H C24H 119.9
C8H C14H C24H 108.0
C16H C15H C25H 119.9
C16H C15H C8H 120.0
C25H C15H C8H 108.1
C15H C16H C9H 120.0
C15H C16H C26H 120.0
C9H C16H C26H 108.0
C18H C17H C27H 119.9
C18H C17H C9H 120.0
C27H C17H C9H 108.2
C17H C18H C28H 119.9
C17H C18H C10H 119.9
C28H C18H C10H 108.2
C10H C19H C20H 119.9
C10H C19H C29H 108.1
C20H C19H C29H 120.1
C19H C20H C6H 120.1
C19H C20H C30H 119.9
C6H C20H C30H 108.1
C30H C21H C31H 119.8
C30H C21H C11H 108.1
C31H C21H C11H 120.1
C23H C22H C32H 120.0
C23H C22H C12H 107.9
C32H C22H C12H 120.1
C22H C23H C13H 108.0
C22H C23H C33H 119.9
C13H C23H C33H 120.1
C34H C24H C25H 119.9
C34H C24H C14H 120.1
C25H C24H C14H 108.0
C15H C25H C24H 107.9
C15H C25H C35H 120.1
C24H C25H C35H 120.0
C36H C26H C27H 119.9
C36H C26H C16H 120.1
C27H C26H C16H 108.0
C26H C27H C17H 107.8
C26H C27H C37H 120.0
C17H C27H C37H 120.2
C29H C28H C38H 120.1
C29H C28H C18H 107.9
C38H C28H C18H 120.1
C28H C29H C39H 119.8
C28H C29H C19H 108.0
C39H C29H C19H 120.1
C21H C30H C20H 107.9
C21H C30H C40H 120.1
C20H C30H C40H 120.1
C32H C31H C21H 119.9
C32H C31H C41H 108.1
C21H C31H C41H 120.1
C42H C32H C31H 107.8
C42H C32H C22H 120.1
C31H C32H C22H 120.0
C34H C33H C23H 120.0
C34H C33H C43H 107.9
C23H C33H C43H 120.2
C33H C34H C24H 119.9
C33H C34H C44H 108.0
C24H C34H C44H 120.1
C36H C35H C45H 107.9
C36H C35H C25H 120.0
C45H C35H C25H 120.2
C35H C36H C26H 119.9
C35H C36H C46H 108.1
C26H C36H C46H 120.1
C38H C37H C27H 119.9
C38H C37H C47H 108.0
C27H C37H C47H 120.1
C37H C38H C48H 108.0
C37H C38H C28H 119.9
C48H C38H C28H 120.1
C29H C39H C40H 119.9
C29H C39H C49H 120.1
C40H C39H C49H 108.0
C50H C40H C39H 107.9
C50H C40H C30H 120.1
C39H C40H C30H 120.1
C51H C41H C50H 119.9
C51H C41H C31H 108.0
C50H C41H C31H 120.0
C43H C42H C32H 119.9
C43H C42H C51H 120.0
C32H C42H C51H 108.2
C42H C43H C52H 119.9
C42H C43H C33H 119.9
C52H C43H C33H 108.2
C52H C44H C45H 119.9
C52H C44H C34H 108.1
C45H C44H C34H 120.0
C44H C45H C53H 120.1
C44H C45H C35H 119.8
C53H C45H C35H 108.1
C53H C46H C47H 120.1
C53H C46H C36H 108.0
C47H C46H C36H 120.0
C54H C47H C46H 119.9
C54H C47H C37H 108.1
C46H C47H C37H 119.9
C49H C48H C38H 119.9
C49H C48H C54H 120.0
C38H C48H C54H 108.1
C48H C49H C55H 120.0
C48H C49H C39H 120.0
C55H C49H C39H 108.0
C41H C50H C40H 119.8
C41H C50H C55H 120.0
C40H C50H C55H 108.2
C41H C51H C56H 120.0
C41H C51H C42H 107.9
C56H C51H C42H 120.1
C44H C52H C43H 107.8
C44H C52H C57H 120.1
C43H C52H C57H 120.1
C58H C53H C46H 120.0
C58H C53H C45H 120.0
C46H C53H C45H 108.0
C47H C54H C59H 120.0
C47H C54H C48H 107.9
C59H C54H C48H 120.1
C60H C55H C49H 120.0
C60H C55H C50H 120.1
C49H C55H C50H 107.9
C57H C56H C60H 108.0
C57H C56H C51H 119.9
C60H C56H C51H 120.0
C58H C57H C56H 108.0
C58H C57H C52H 120.1
C56H C57H C52H 119.9
C53H C58H C59H 119.9
C53H C58H C57H 119.9
C59H C58H C57H 108.1
C54H C59H C58H 120.1
C54H C59H C60H 119.9
C58H C59H C60H 108.0
C55H C60H C56H 119.9
C55H C60H C59H 120.0
C56H C60H C59H 108.0
C6I C1I C5I 120.0
C6I C1I C2I 120.0
C5I C1I C2I 107.9
C7I C2I C1I 120.1
C7I C2I C3I 119.8
C1I C2I C3I 108.2
C4I C3I C2I 107.8
C4I C3I C8I 120.0
C2I C3I C8I 120.2
C3I C4I C9I 119.9
C3I C4I C5I 108.1
C9I C4I C5I 120.1
C10I C5I C1I 120.1
C10I C5I C4I 120.0
C1I C5I C4I 108.0
C11I C6I C1I 119.9
C11I C6I C20I 108.1
C1I C6I C20I 119.9
C12I C7I C2I 119.9
C12I C7I C13I 108.1
C2I C7I C13I 120.0
C14I C8I C15I 107.9
C14I C8I C3I 120.0
C15I C8I C3I 120.2
C17I C9I C4I 119.9
C17I C9I C16I 108.0
C4I C9I C16I 120.1
C19I C10I C5I 120.0
C19I C10I C18I 108.1
C5I C10I C18I 119.9
C6I C11I C21I 107.9
C6I C11I C12I 120.0
C21I C11I C12I 119.9
C7I C12I C11I 120.1
C7I C12I C22I 107.8
C11I C12I C22I 120.1
C23I C13I C14I 119.9
C23I C13I C7I 108.0
C14I C13I C7I 120.1
C8I C14I C24I 108.0
C8I C14I C13I 119.9
C24I C14I C13I 120.2
C16I C15I C25I 120.0
C16I C15I C8I 119.9
C25I C15I C8I 108.1
C26I C16I C15I 120.0
C26I C16I C9I 108.1
C15I C16I C9I 120.0
C9I C17I C18I 120.0
C9I C17I C27I 107.9
C18I C17I C27I 120.2
C28I C18I C17I 119.9
C28I C18I C10I 108.0
C17I C18I C10I 120.1
C10I C19I C20I 120.0
C10I C19I C29I 107.9
C20I C19I C29I 120.1
C19I C20I C6I 120.1
C19I C20I C30I 119.9
C6I C20I C30I 108.0
C30I C21I C31I 120.0
C30I C21I C11I 108.0
C31I C21I C11I 120.0
C32I C22I C23I 120.0
C32I C22I C12I 119.9
C23I C22I C12I 108.2
C13I C23I C22I 107.9
C13I C23I C33I 119.9
C22I C23I C33I 120.1
C34I C24I C14I 119.9
C34I C24I C25I 119.9
C14I C24I C25I 108.1
C35I C25I C15I 120.1
C35I C25I C24I 120.1
C15I C25I C24I 107.8
C16I C26I C36I 120.0
C16I C26I C27I 107.9
C36I C26I C27I 120.0
C37I C27I C26I 120.1
C37I C27I C17I 119.9
C26I C27I C17I 108.1
C18I C28I C29I 107.9
C18I C28I C38I 119.9
C29I C28I C38I 120.2
C39I C29I C19I 120.0
C39I C29I C28I 119.9
C19I C29I C28I 108.1
C40I C30I C21I 119.9
C40I C30I C20I 120.1
C21I C30I C20I 108.0
C41I C31I C21I 120.1
C41I C31I C32I 107.9
C21I C31I C32I 120.1
C22I C32I C42I 119.9
C22I C32I C31I 120.0
C42I C32I C31I 108.1
C43I C33I C34I 107.9
C43I C33I C23I 119.9
C34I C33I C23I 120.2
C24I C34I C33I 119.9
C24I C34I C44I 120.0
C33I C34I C44I 108.1
C36I C35I C45I 108.0
C36I C35I C25I 120.0
C45I C35I C25I 120.0
C35I C36I C46I 108.0
C35I C36I C26I 120.0
C46I C36I C26I 119.9
C27I C37I C47I 119.9
C27I C37I C38I 120.0
C47I C37I C38I 108.2
C48I C38I C28I 119.9
C48I C38I C37I 107.9
C28I C38I C37I 120.2
C29I C39I C40I 120.0
C29I C39I C49I 120.0
C40I C39I C49I 108.1
C30I C40I C50I 120.1
C30I C40I C39I 120.0
C50I C40I C39I 107.9
C50I C41I C31I 119.9
C50I C41I C51I 120.0
C31I C41I C51I 108.1
C51I C42I C32I 107.9
C51I C42I C43I 120.0
C32I C42I C43I 120.1
C33I C43I C42I 119.9
C33I C43I C52I 108.0
C42I C43I C52I 120.1
C52I C44I C45I 120.0
C52I C44I C34I 107.8
C45I C44I C34I 120.1
C53I C45I C35I 108.0
C53I C45I C44I 120.0
C35I C45I C44I 119.9
C53I C46I C36I 107.9
C53I C46I C47I 120.1
C36I C46I C47I 119.9
C54I C47I C46I 120.0
C54I C47I C37I 107.8
C46I C47I C37I 120.1
C38I C48I C49I 119.9
C38I C48I C54I 108.0
C49I C48I C54I 120.1
C55I C49I C48I 119.9
C55I C49I C39I 108.0
C48I C49I C39I 120.1
C41I C50I C40I 120.0
C41I C50I C55I 119.8
C40I C50I C55I 108.2
C56I C51I C42I 119.9
C56I C51I C41I 120.2
C42I C51I C41I 108.0
C44I C52I C57I 119.9
C44I C52I C43I 108.1
C57I C52I C43I 119.9
C58I C53I C45I 120.0
C58I C53I C46I 119.9
C45I C53I C46I 108.1
C59I C54I C47I 119.9
C59I C54I C48I 120.0
C47I C54I C48I 108.0
C49I C55I C50I 107.9
C49I C55I C60I 119.9
C50I C55I C60I 120.2
C60I C56I C51I 119.9
C60I C56I C57I 108.0
C51I C56I C57I 120.1
C52I C57I C58I 120.0
C52I C57I C56I 120.0
C58I C57I C56I 108.0
C53I C58I C57I 120.0
C53I C58I C59I 120.0
C57I C58I C59I 107.9
C54I C59I C58I 120.1
C54I C59I C60I 119.8
C58I C59I C60I 108.1
C56I C60I C59I 107.9
C56I C60I C55I 119.9
C59I C60I C55I 120.2
C1S1 C2S1 C7S1 130(2)
C1S1 C2S1 C3S1 117(2)
C7S1 C2S1 C3S1 113(2)
C4S1 C3S1 C2S1 122(3)
C5S1 C4S1 C3S1 126(3)
C4S1 C5S1 C6S1 112(3)
C7S1 C6S1 C5S1 123(3)
C6S1 C7S1 C2S1 123(3)
C7S2 C2S2 C1S2 126(2)
C7S2 C2S2 C3S2 114.4(18)
C1S2 C2S2 C3S2 119.9(19)
C4S2 C3S2 C2S2 119(2)
C3S2 C4S2 C5S2 119(2)
C6S2 C5S2 C4S2 125(2)
C5S2 C6S2 C7S2 115(2)
C2S2 C7S2 C6S2 126(2)

loop_
_geom_bond_atom_site_label_1
_geom_bond_atom_site_label_2
_geom_bond_distance
O1AA C1AA 1.328(16)
C1AA C2AA 1.42(2)
C1AA C6AA 1.39(2)
C2AA C3AA 1.34(2)
C2AA C7AE 1.54(2)
C3AA C4AA 1.41(2)
C4AA C5AA 1.35(2)
C5AA C6AA 1.42(2)
C6AA C7AA 1.51(2)
C7AA C2AB 1.52(2)
O1AB C1AB 1.279(18)
C1AB C2AB 1.40(2)
C1AB C6AB 1.48(2)
C2AB C3AB 1.35(2)
C3AB C4AB 1.42(2)
C4AB C5AB 1.44(2)
C5AB C6AB 1.30(2)
C6AB C7AB 1.56(2)
C7AB C2AC 1.51(2)
O1AC C1AC 1.354(18)
C1AC C6AC 1.38(2)
C1AC C2AC 1.46(2)
C2AC C3AC 1.35(2)
C3AC C4AC 1.38(2)
C4AC C5AC 1.40(2)
C5AC C6AC 1.38(2)
C6AC C7AC 1.53(2)
C7AC C2AD 1.54(2)
O1AD C1AD 1.314(18)
C1AD C2AD 1.41(2)
C1AD C6AD 1.45(2)
C2AD C3AD 1.41(2)
C3AD C4AD 1.33(2)
C4AD C5AD 1.39(2)
C5AD C6AD 1.34(2)
C6AD C7AD 1.49(2)
C7AD C2AE 1.50(2)
O1AE C1AE 1.458(19)
C1AE C2AE 1.34(2)
C1AE C6AE 1.36(2)
C2AE C3AE 1.47(2)
C3AE C4AE 1.36(2)
C4AE C5AE 1.38(2)
C5AE C6AE 1.38(2)
C6AE C7AE 1.50(2)
O1BA C1BA 1.348(16)
C1BA C6BA 1.36(2)
C1BA C2BA 1.38(2)
C2BA C3BA 1.34(2)
C2BA C7BE 1.52(2)
C3BA C4BA 1.37(2)
C4BA C5BA 1.42(2)
C5BA C6BA 1.47(2)
C6BA C7BA 1.53(2)
C7BA C2BB 1.49(2)
O1BB C1BB 1.359(17)
C1BB C2BB 1.36(2)
C1BB C6BB 1.48(2)
C2BB C3BB 1.29(2)
C3BB C4BB 1.40(2)
C4BB C5BB 1.37(2)
C5BB C6BB 1.32(2)
C6BB C7BB 1.52(2)
C7BB C2BC 1.51(2)
O1BC C1BC 1.311(17)
C1BC C6BC 1.40(2)
C1BC C2BC 1.40(2)
C2BC C3BC 1.39(2)
C3BC C4BC 1.41(2)
C4BC C5BC 1.44(2)
C5BC C6BC 1.32(2)
C6BC C7BC 1.51(2)
C7BC C2BD 1.52(2)
O1BD C1BD 1.359(16)
C1BD C2BD 1.308(19)
C1BD C6BD 1.43(2)
C2BD C3BD 1.474(19)
C3BD C4BD 1.36(2)
C4BD C5BD 1.43(2)
C5BD C6BD 1.35(2)
C6BD C7BD 1.540(19)
C7BD C2BE 1.52(2)
O1BE C1BE 1.341(16)
C1BE C6BE 1.39(2)
C1BE C2BE 1.38(2)
C2BE C3BE 1.43(2)
C3BE C4BE 1.39(2)
C4BE C5BE 1.40(2)
C5BE C6BE 1.48(2)
C6BE C7BE 1.50(2)
O1CA C1CA 1.36(2)
C1CA C6CA 1.37(3)
C1CA C2CA 1.38(3)
C2CA C3CA 1.43(3)
C2CA C7CE 1.48(2)
C3CA C4CA 1.52(3)
C4CA C5CA 1.23(3)
C5CA C6CA 1.36(3)
C6CA C7CA 1.58(3)
C7CA C2CB 1.52(2)
O1CB C1CB 1.412(19)
C1CB C6CB 1.36(2)
C1CB C2CB 1.40(2)
C2CB C3CB 1.33(2)
C3CB C4CB 1.40(2)
C4CB C5CB 1.44(2)
C5CB C6CB 1.38(2)
C6CB C7CB 1.53(2)
C7CB C2CC 1.50(2)
O1CC C1CC 1.375(18)
C1CC C2CC 1.33(2)
C1CC C6CC 1.45(2)
C2CC C3CC 1.42(2)
C3CC C4CC 1.35(2)
C4CC C5CC 1.35(2)
C5CC C6CC 1.37(2)
C6CC C7CC 1.48(2)
C7CC C2CD 1.51(2)
O1CD C1CD 1.367(18)
C1CD C6CD 1.36(2)
C1CD C2CD 1.47(2)
C2CD C3CD 1.30(2)
C3CD C4CD 1.44(2)
C4CD C5CD 1.32(2)
C5CD C6CD 1.42(2)
C6CD C7CD 1.45(2)
C7CD C2CE 1.55(2)
O1CE C1CE 1.347(18)
C1CE C2CE 1.34(2)
C1CE C6CE 1.45(2)
C2CE C3CE 1.37(2)
C3CE C4CE 1.41(2)
C4CE C5CE 1.38(2)
C5CE C6CE 1.38(2)
C6CE C7CE 1.52(2)
O1DA C1DA 1.390(17)
C1DA C6DA 1.36(2)
C1DA C2DA 1.43(2)
C2DA C3DA 1.36(2)
C2DA C7DE 1.53(2)
C3DA C4DA 1.37(2)
C4DA C5DA 1.44(2)
C5DA C6DA 1.35(2)
C6DA C7DA 1.55(2)
C7DA C2DB 1.58(2)
O1DB C1DB 1.347(19)
C1DB C6DB 1.32(2)
C1DB C2DB 1.39(2)
C2DB C3DB 1.34(2)
C3DB C4DB 1.42(2)
C4DB C5DB 1.31(2)
C5DB C6DB 1.46(2)
C6DB C7DB 1.52(2)
C7DB C2DC 1.51(2)
O1DC C1DC 1.314(17)
C1DC C6DC 1.35(2)
C1DC C2DC 1.39(2)
C2DC C3DC 1.38(2)
C3DC C4DC 1.43(2)
C4DC C5DC 1.37(2)
C5DC C6DC 1.33(2)
C6DC C7DC 1.58(2)
C7DC C2DD 1.49(2)
O1DD C1DD 1.361(18)
C1DD C6DD 1.30(2)
C1DD C2DD 1.44(2)
C2DD C3DD 1.36(2)
C3DD C4DD 1.40(2)
C4DD C5DD 1.35(2)
C5DD C6DD 1.42(2)
C6DD C7DD 1.56(2)
C7DD C2DE 1.59(2)
O1DE C1DE 1.327(17)
C1DE C6DE 1.40(2)
C1DE C2DE 1.43(2)
C2DE C3DE 1.29(2)
C3DE C4DE 1.43(2)
C4DE C5DE 1.32(2)
C5DE C6DE 1.43(2)
C6DE C7DE 1.48(2)
C1E C2E 1.4385
C1E C6E 1.4393
C1E C5E 1.4417
C2E C7E 1.4416
C2E C3E 1.4424
C3E C8E 1.4381
C3E C4E 1.4396
C4E C9E 1.4385
C4E C5E 1.4398
C5E C10E 1.4372
C6E C20E 1.4372
C6E C11E 1.4423
C7E C12E 1.4394
C7E C13E 1.4401
C8E C15E 1.4386
C8E C14E 1.4430
C9E C16E 1.4381
C9E C17E 1.4394
C10E C19E 1.4401
C10E C18E 1.4405
C11E C12E 1.4379
C11E C21E 1.4396
C12E C22E 1.4402
C13E C23E 1.4400
C13E C14E 1.4412
C14E C24E 1.4359
C15E C25E 1.4391
C15E C16E 1.4395
C16E C26E 1.4369
C17E C27E 1.4368
C17E C18E 1.4387
C18E C28E 1.4370
C19E C29E 1.4387
C19E C20E 1.4410
C20E C30E 1.4418
C21E C31E 1.4393
C21E C30E 1.4397
C22E C32E 1.4378
C22E C23E 1.4388
C23E C33E 1.4367
C24E C34E 1.4402
C24E C25E 1.4435
C25E C35E 1.4370
C26E C36E 1.4389
C26E C27E 1.4398
C27E C37E 1.4388
C28E C38E 1.4371
C28E C29E 1.4403
C29E C39E 1.4403
C30E C40E 1.4366
C31E C41E 1.4367
C31E C32E 1.4398
C32E C42E 1.4375
C33E C43E 1.4381
C33E C34E 1.4406
C34E C44E 1.4386
C35E C36E 1.4393
C35E C45E 1.4414
C36E C46E 1.4390
C37E C38E 1.4377
C37E C47E 1.4405
C38E C48E 1.4408
C39E C49E 1.4362
C39E C40E 1.4429
C40E C50E 1.4391
C41E C51E 1.4386
C41E C50E 1.4390
C42E C43E 1.4385
C42E C51E 1.4388
C43E C52E 1.4393
C44E C52E 1.4401
C44E C45E 1.4414
C45E C53E 1.4382
C46E C47E 1.4393
C46E C53E 1.4415
C47E C54E 1.4395
C48E C54E 1.4392
C48E C49E 1.4400
C49E C55E 1.4437
C50E C55E 1.4387
C51E C56E 1.4383
C52E C57E 1.4373
C53E C58E 1.4393
C54E C59E 1.4424
C55E C60E 1.4379
C56E C60E 1.4396
C56E C57E 1.4402
C57E C58E 1.4413
C58E C59E 1.4382
C59E C60E 1.4426
C1F C5F 1.4372
C1F C6F 1.4387
C1F C2F 1.4416
C2F C7F 1.4373
C2F C3F 1.4397
C3F C8F 1.4387
C3F C4F 1.4396
C4F C9F 1.4379
C4F C5F 1.4429
C5F C10F 1.4425
C6F C11F 1.4376
C6F C20F 1.4420
C7F C12F 1.4384
C7F C13F 1.4407
C8F C14F 1.4385
C8F C15F 1.4387
C9F C16F 1.4390
C9F C17F 1.4436
C10F C19F 1.4383
C10F C18F 1.4397
C11F C12F 1.4414
C11F C21F 1.4416
C12F C22F 1.4391
C13F C23F 1.4373
C13F C14F 1.4383
C14F C24F 1.4362
C15F C25F 1.4373
C15F C16F 1.4401
C16F C26F 1.4390
C17F C27F 1.4375
C17F C18F 1.4402
C18F C28F 1.4402
C19F C20F 1.4374
C19F C29F 1.4413
C20F C30F 1.4392
C21F C31F 1.4375
C21F C30F 1.4397
C22F C32F 1.4404
C22F C23F 1.4415
C23F C33F 1.4376
C24F C34F 1.4364
C24F C25F 1.4397
C25F C35F 1.4396
C26F C36F 1.4374
C26F C27F 1.4434
C27F C37F 1.4409
C28F C38F 1.4371
C28F C29F 1.4382
C29F C39F 1.4372
C30F C40F 1.4404
C31F C41F 1.4396
C31F C32F 1.4425
C32F C42F 1.4369
C33F C34F 1.4383
C33F C43F 1.4399
C34F C44F 1.4410
C35F C45F 1.4391
C35F C36F 1.4394
C36F C46F 1.4413
C37F C47F 1.4387
C37F C38F 1.4403
C38F C48F 1.4372
C39F C49F 1.4378
C39F C40F 1.4396
C40F C50F 1.4361
C41F C51F 1.4395
C41F C50F 1.4396
C42F C43F 1.4417
C42F C51F 1.4439
C43F C52F 1.4391
C44F C45F 1.4378
C44F C52F 1.4384
C45F C53F 1.4415
C46F C53F 1.4369
C46F C47F 1.4416
C47F C54F 1.4389
C48F C49F 1.4372
C48F C54F 1.4409
C49F C55F 1.4381
C50F C55F 1.4390
C51F C56F 1.4381
C52F C57F 1.4418
C53F C58F 1.4386
C54F C59F 1.4368
C55F C60F 1.4389
C56F C60F 1.4397
C56F C57F 1.4418
C57F C58F 1.4387
C58F C59F 1.4417
C59F C60F 1.4399
C1G C5G 1.4379
C1G C6G 1.4389
C1G C2G 1.4425
C2G C7G 1.4377
C2G C3G 1.4404
C3G C4G 1.4393
C3G C8G 1.4397
C4G C9G 1.4379
C4G C5G 1.4427
C5G C10G 1.4414
C6G C11G 1.4374
C6G C20G 1.4408
C7G C12G 1.4384
C7G C13G 1.4418
C8G C15G 1.4386
C8G C14G 1.4387
C9G C16G 1.4403
C9G C17G 1.4424
C10G C19G 1.4381
C10G C18G 1.4397
C11G C21G 1.4401
C11G C12G 1.4424
C12G C22G 1.4395
C13G C23G 1.4371
C13G C14G 1.4383
C14G C24G 1.4376
C15G C25G 1.4370
C15G C16G 1.4398
C16G C26G 1.4384
C17G C27G 1.4367
C17G C18G 1.4412
C18G C28G 1.4396
C19G C20G 1.4382
C19G C29G 1.4397
C20G C30G 1.4387
C21G C31G 1.4374
C21G C30G 1.4404
C22G C32G 1.4390
C22G C23G 1.4417
C23G C33G 1.4379
C24G C34G 1.4373
C24G C25G 1.4394
C25G C35G 1.4394
C26G C36G 1.4370
C26G C27G 1.4438
C27G C37G 1.4395
C28G C38G 1.4370
C28G C29G 1.4393
C29G C39G 1.4369
C30G C40G 1.4385
C31G C41G 1.4387
C31G C32G 1.4428
C32G C42G 1.4375
C33G C43G 1.4389
C33G C34G 1.4390
C34G C44G 1.4395
C35G C45G 1.4380
C35G C36G 1.4393
C36G C46G 1.4405
C37G C47G 1.4385
C37G C38G 1.4416
C38G C48G 1.4372
C39G C49G 1.4372
C39G C40G 1.4393
C40G C50G 1.4374
C41G C50G 1.4396
C41G C51G 1.4400
C42G C43G 1.4417
C42G C51G 1.4430
C43G C52G 1.4398
C44G C45G 1.4382
C44G C52G 1.4390
C45G C53G 1.4410
C46G C53G 1.4383
C46G C47G 1.4414
C47G C54G 1.4397
C48G C49G 1.4393
C48G C54G 1.4407
C49G C55G 1.4388
C50G C55G 1.4382
C51G C56G 1.4386
C52G C57G 1.4403
C53G C58G 1.4384
C54G C59G 1.4368
C55G C60G 1.4398
C56G C60G 1.4392
C56G C57G 1.4430
C57G C58G 1.4383
C58G C59G 1.4418
C59G C60G 1.4404
C1H C6H 1.4374
C1H C5H 1.4379
C1H C2H 1.4388
C2H C7H 1.4373
C2H C3H 1.4383
C3H C8H 1.4382
C3H C4H 1.4383
C4H C5H 1.4389
C4H C9H 1.4400
C5H C10H 1.4399
C6H C11H 1.4375
C6H C20H 1.4400
C7H C12H 1.4367
C7H C13H 1.4399
C8H C14H 1.4395
C8H C15H 1.4397
C9H C16H 1.4388
C9H C17H 1.4410
C10H C19H 1.4368
C10H C18H 1.4416
C11H C12H 1.4384
C11H C21H 1.4425
C12H C22H 1.4420
C13H C14H 1.4370
C13H C23H 1.4388
C14H C24H 1.4408
C15H C16H 1.4380
C15H C25H 1.4392
C16H C26H 1.4425
C17H C18H 1.4378
C17H C27H 1.4402
C18H C28H 1.4410
C19H C20H 1.4382
C19H C29H 1.4437
C20H C30H 1.4409
C21H C30H 1.4373
C21H C31H 1.4407
C22H C23H 1.4370
C22H C32H 1.4407
C23H C33H 1.4405
C24H C34H 1.4384
C24H C25H 1.4394
C25H C35H 1.4422
C26H C36H 1.4400
C26H C27H 1.4400
C27H C37H 1.4407
C28H C29H 1.4363
C28H C38H 1.4404
C29H C39H 1.4398
C30H C40H 1.4419
C31H C32H 1.4398
C31H C41H 1.4421
C32H C42H 1.4396
C33H C34H 1.4370
C33H C43H 1.4409
C34H C44H 1.4444
C35H C36H 1.4387
C35H C45H 1.4408
C36H C46H 1.4426
C37H C38H 1.4367
C37H C47H 1.4407
C38H C48H 1.4397
C39H C40H 1.4399
C39H C49H 1.4404
C40H C50H 1.4394
C41H C51H 1.4386
C41H C50H 1.4386
C42H C43H 1.4371
C42H C51H 1.4422
C43H C52H 1.4408
C44H C52H 1.4362
C44H C45H 1.4382
C45H C53H 1.4408
C46H C53H 1.4379
C46H C47H 1.4379
C47H C54H 1.4371
C48H C49H 1.4365
C48H C54H 1.4403
C49H C55H 1.4397
C50H C55H 1.4397
C51H C56H 1.4398
C52H C57H 1.4411
C53H C58H 1.4370
C54H C59H 1.4379
C55H C60H 1.4382
C56H C57H 1.4386
C56H C60H 1.4387
C57H C58H 1.4380
C58H C59H 1.4380
C59H C60H 1.4388
C1I C6I 1.4376
C1I C5I 1.4389
C1I C2I 1.4396
C2I C7I 1.4380
C2I C3I 1.4412
C3I C4I 1.4385
C3I C8I 1.4416
C4I C9I 1.4408
C4I C5I 1.4427
C5I C10I 1.4371
C6I C11I 1.4373
C6I C20I 1.4385
C7I C12I 1.4369
C7I C13I 1.4433
C8I C14I 1.4389
C8I C15I 1.4396
C9I C17I 1.4397
C9I C16I 1.4421
C10I C19I 1.4371
C10I C18I 1.4419
C11I C21I 1.4394
C11I C12I 1.4399
C12I C22I 1.4416
C13I C23I 1.4372
C13I C14I 1.4398
C14I C24I 1.4393
C15I C16I 1.4386
C15I C25I 1.4396
C16I C26I 1.4384
C17I C18I 1.4407
C17I C27I 1.4410
C18I C28I 1.4374
C19I C20I 1.4382
C19I C29I 1.4400
C20I C30I 1.4389
C21I C30I 1.4384
C21I C31I 1.4390
C22I C32I 1.4371
C22I C23I 1.4405
C23I C33I 1.4406
C24I C34I 1.4378
C24I C25I 1.4400
C25I C35I 1.4389
C26I C36I 1.4399
C26I C27I 1.4410
C27I C37I 1.4364
C28I C29I 1.4400
C28I C38I 1.4407
C29I C39I 1.4368
C30I C40I 1.4380
C31I C41I 1.4386
C31I C32I 1.4418
C32I C42I 1.4404
C33I C43I 1.4372
C33I C34I 1.4393
C34I C44I 1.4406
C35I C36I 1.4378
C35I C45I 1.4385
C36I C46I 1.4385
C37I C47I 1.4405
C37I C38I 1.4407
C38I C48I 1.4368
C39I C40I 1.4400
C39I C49I 1.4406
C40I C50I 1.4387
C41I C50I 1.4378
C41I C51I 1.4413
C42I C51I 1.4401
C42I C43I 1.4410
C43I C52I 1.4414
C44I C52I 1.4372
C44I C45I 1.4387
C45I C53I 1.4378
C46I C53I 1.4379
C46I C47I 1.4403
C47I C54I 1.4379
C48I C49I 1.4398
C48I C54I 1.4436
C49I C55I 1.4398
C50I C55I 1.4407
C51I C56I 1.4397
C52I C57I 1.4378
C53I C58I 1.4371
C54I C59I 1.4369
C55I C60I 1.4413
C56I C60I 1.4379
C56I C57I 1.4422
C57I C58I 1.4383
C58I C59I 1.4402
C59I C60I 1.4412
C1S1 C2S1 1.27(3)
C2S1 C7S1 1.35(4)
C2S1 C3S1 1.39(3)
C3S1 C4S1 1.35(4)
C4S1 C5S1 1.32(4)
C5S1 C6S1 1.42(4)
C6S1 C7S1 1.37(4)
C1S2 C2S2 1.43(3)
C2S2 C7S2 1.38(3)
C2S2 C3S2 1.52(3)
C3S2 C4S2 1.32(3)
C4S2 C5S2 1.40(3)
C5S2 C6S2 1.35(3)
C6S2 C7S2 1.35(3)
